data_7105589
loop_
_publ_author_name
'Yuasa, Junpei'
'Ogawa, Takuya'
'Kawai, Tsuyoshi'

_publ_section_title
;
 Remarkable rate acceleration of [4 + 2] cyclodimerization of an
 ethynylanthracene derivative on the product crystal surfaces.
;
_journal_issue 21
_journal_name_full 'Chemical communications (Cambridge, England)'
_journal_page_first 3693
_journal_page_last 3695
_journal_paper_doi 10.1039/c002103b
_journal_volume 46
_journal_year 2010
_chemical_formula_moiety 'C49.80 H32.80 Cl5.40 N4 '
_chemical_formula_sum 'C49.8 H32.8 Cl5.4 N4'
_chemical_formula_weight 878.68
_space_group_IT_number 2
_symmetry_cell_setting triclinic
_symmetry_Int_Tables_number 2
_symmetry_space_group_name_Hall '-P 1'
_symmetry_space_group_name_H-M 'P -1'
_cell_angle_alpha 70.0738(17)
_cell_angle_beta 76.6424(17)
_cell_angle_gamma 69.9763(16)
_cell_formula_units_Z 2
_cell_length_a 10.4789(6)
_cell_length_b 15.0708(10)
_cell_length_c 15.5337(10)
_cell_measurement_reflns_used 9334
_cell_measurement_temperature 193.1
_cell_measurement_theta_max 25.4
_cell_measurement_theta_min 3.0
_cell_volume 2148.7(2)
_computing_cell_refinement PROCESS-AUTO
_computing_data_collection PROCESS-AUTO
_computing_data_reduction CrystalStructure
_computing_publication_material 'CrystalStructure 3.8'
_computing_structure_refinement CRYSTALS
_computing_structure_solution SIR92
_diffrn_detector_area_resol_mean 10.00
_diffrn_measured_fraction_theta_full 0.996
_diffrn_measured_fraction_theta_max 0.996
_diffrn_measurement_device_type 'Rigaku RAXIS-RAPID'
_diffrn_measurement_method \w
_diffrn_radiation_type 'Mo K\a'
_diffrn_radiation_wavelength 0.71075
_diffrn_reflns_av_R_equivalents 0.030
_diffrn_reflns_limit_h_max 12
_diffrn_reflns_limit_h_min -11
_diffrn_reflns_limit_k_max 18
_diffrn_reflns_limit_k_min -18
_diffrn_reflns_limit_l_max 18
_diffrn_reflns_limit_l_min -18
_diffrn_reflns_number 17823
_diffrn_reflns_theta_full 25.35
_diffrn_reflns_theta_max 25.35
_exptl_absorpt_coefficient_mu 0.403
_exptl_absorpt_correction_T_max 0.941
_exptl_absorpt_correction_T_min 0.775
_exptl_absorpt_correction_type multi-scan
_exptl_absorpt_process_details
;
Higashi, T. (1995). Program for Absorption Correction.
Rigaku Corporation, Tokyo, Japan.
;
_exptl_crystal_colour yellow
_exptl_crystal_density_diffrn 1.358
_exptl_crystal_density_method 'not measured'
_exptl_crystal_description block
_exptl_crystal_F_000 902.80
_exptl_crystal_size_max 0.30
_exptl_crystal_size_mid 0.30
_exptl_crystal_size_min 0.15
_refine_diff_density_max 1.72
_refine_diff_density_min -0.64
_refine_ls_extinction_method none
_refine_ls_goodness_of_fit_ref 1.068
_refine_ls_hydrogen_treatment refall
_refine_ls_number_parameters 575
_refine_ls_number_reflns 5020
_refine_ls_R_factor_gt 0.0659
_refine_ls_shift/su_max 0.0000
_refine_ls_structure_factor_coef F
_refine_ls_weighting_details
;
Chebychev polynomial with 3 parameters (Carruthers & Watkin, 1979)
8.4127 2.7366 5.7465
;
_refine_ls_weighting_scheme calc
_refine_ls_wR_factor_ref 0.0832
_reflns_number_gt 4997
_reflns_number_total 7842
_reflns_threshold_expression F^2^>2.0\s(F^2^)
_cod_data_source_file c002103b.txt
_cod_data_source_block '_BzIm_Ant'
_cod_original_cell_volume 2148.6(2)
_cod_original_formula_sum 'C49.80 H32.80 Cl5.40 N4 '
_cod_database_code 7105589

loop_
_symmetry_equiv_pos_site_id
_symmetry_equiv_pos_as_xyz
1 +X,+Y,+Z
2 -X,-Y,-Z

loop_
_atom_site_label
_atom_site_type_symbol
_atom_site_fract_x
_atom_site_fract_y
_atom_site_fract_z
_atom_site_U_iso_or_equiv
_atom_site_adp_type
_atom_site_occupancy
_atom_site_symmetry_multiplicity
_atom_site_calc_flag
_atom_site_refinement_flags
_atom_site_disorder_assembly
_atom_site_disorder_group
Cl(1) Cl 0.8380(2) 0.44673(11) -0.50573(14) 0.1031(5) Uani 1.00 1 d . . .
Cl(2) Cl 0.88929(12) 0.29715(12) -0.59345(11) 0.0822(4) Uani 1.00 1 d . . .
Cl(3) Cl 0.85076(15) 0.24787(12) -0.39604(12) 0.0926(4) Uani 1.00 1 d . . .
Cl(4) Cl 0.89566(19) 0.31904(14) -0.0929(2) 0.1215(7) Uani 0.80 1 d P . .
Cl(5) Cl 0.86839(18) 0.14785(16) 0.05132(12) 0.0890(5) Uani 0.80 1 d P . .
Cl(6) Cl 0.9514(2) 0.1335(2) -0.13230(17) 0.1129(8) Uani 0.80 1 d P . .
N(1) N 0.4174(2) 0.3401(2) 0.4802(2) 0.0395(8) Uani 1.00 1 d . . .
N(2) N 0.2242(3) 0.2983(2) 0.5047(2) 0.0368(7) Uani 1.00 1 d . . .
N(3) N 0.6180(2) 0.0451(2) 0.05454(19) 0.0333(7) Uani 1.00 1 d . . .
N(4) N 0.5460(3) 0.1736(2) -0.06700(19) 0.0390(8) Uani 1.00 1 d . . .
C(1) C 0.3239(3) 0.3236(2) 0.4433(2) 0.0314(8) Uani 1.00 1 d . . .
C(2) C 0.3729(3) 0.3224(2) 0.5742(2) 0.0374(9) Uani 1.00 1 d . . .
C(3) C 0.4288(4) 0.3257(3) 0.6460(3) 0.0569(13) Uani 1.00 1 d . . .
C(4) C 0.3575(4) 0.3034(3) 0.7331(2) 0.0575(13) Uani 1.00 1 d . . .
C(5) C 0.2357(4) 0.2796(3) 0.7480(2) 0.0519(11) Uani 1.00 1 d . . .
C(6) C 0.1807(4) 0.2759(2) 0.6768(2) 0.0476(10) Uani 1.00 1 d . . .
C(7) C 0.2524(3) 0.2976(2) 0.5885(2) 0.0352(9) Uani 1.00 1 d . . .
C(8) C 0.5367(5) 0.3706(4) 0.4321(3) 0.0742(17) Uani 1.00 1 d . . .
C(9) C 0.3343(3) 0.3418(2) 0.3428(2) 0.0327(8) Uani 1.00 1 d . . .
C(10) C 0.3929(3) 0.2755(2) 0.2960(2) 0.0289(8) Uani 1.00 1 d . . .
C(11) C 0.4592(3) 0.1679(2) 0.3328(2) 0.0290(8) Uani 1.00 1 d . . .
C(12) C 0.3791(3) 0.1026(2) 0.3713(2) 0.0321(8) Uani 1.00 1 d . . .
C(13) C 0.2328(3) 0.1349(2) 0.3824(2) 0.0362(9) Uani 1.00 1 d . . .
C(14) C 0.1586(4) 0.0687(3) 0.4206(2) 0.0484(11) Uani 1.00 1 d . . .
C(15) C 0.2241(5) -0.0339(3) 0.4493(2) 0.0539(13) Uani 1.00 1 d . . .
C(16) C 0.3615(4) -0.0671(2) 0.4394(2) 0.0487(11) Uani 1.00 1 d . . .
C(17) C 0.4447(3) -0.0016(2) 0.4003(2) 0.0374(9) Uani 1.00 1 d . . .
C(18) C 0.5863(3) -0.0358(2) 0.3903(2) 0.0412(9) Uani 1.00 1 d . . .
C(19) C 0.6673(3) 0.0278(2) 0.3524(2) 0.0386(9) Uani 1.00 1 d . . .
C(20) C 0.8138(4) -0.0092(3) 0.3404(2) 0.0534(11) Uani 1.00 1 d . . .
C(21) C 0.8923(4) 0.0529(4) 0.3016(3) 0.0621(13) Uani 1.00 1 d . . .
C(22) C 0.8299(4) 0.1563(3) 0.2738(2) 0.0544(12) Uani 1.00 1 d . . .
C(23) C 0.6913(3) 0.1942(3) 0.2836(2) 0.0416(10) Uani 1.00 1 d . . .
C(24) C 0.6041(3) 0.1320(2) 0.3229(2) 0.0339(8) Uani 1.00 1 d . . .
C(25) C 0.5493(3) 0.1421(2) 0.0229(2) 0.0324(8) Uani 1.00 1 d . . .
C(26) C 0.6649(3) 0.0108(2) -0.0217(2) 0.0356(9) Uani 1.00 1 d . . .
C(27) C 0.7450(3) -0.0822(2) -0.0313(2) 0.0454(10) Uani 1.00 1 d . . .
C(28) C 0.7745(4) -0.0892(3) -0.1206(3) 0.0543(13) Uani 1.00 1 d . . .
C(29) C 0.7277(4) -0.0101(3) -0.1958(2) 0.0508(12) Uani 1.00 1 d . . .
C(30) C 0.6508(4) 0.0810(3) -0.1860(2) 0.0477(11) Uani 1.00 1 d . . .
C(31) C 0.6190(3) 0.0914(2) -0.0969(2) 0.0374(9) Uani 1.00 1 d . . .
C(32) C 0.6441(4) -0.0100(3) 0.1492(2) 0.0459(10) Uani 1.00 1 d . . .
C(33) C 0.4914(3) 0.2028(2) 0.0838(2) 0.0352(9) Uani 1.00 1 d . . .
C(34) C 0.4471(3) 0.2533(2) 0.1347(2) 0.0327(8) Uani 1.00 1 d . . .
C(35) C 0.3858(3) 0.3224(2) 0.1892(2) 0.0322(8) Uani 1.00 1 d . . .
C(36) C 0.2321(3) 0.3729(2) 0.1800(2) 0.0355(8) Uani 1.00 1 d . . .
C(37) C 0.1567(3) 0.3586(2) 0.1265(2) 0.0438(10) Uani 1.00 1 d . . .
C(38) C 0.0177(4) 0.4103(3) 0.1268(3) 0.0581(12) Uani 1.00 1 d . . .
C(39) C -0.0434(4) 0.4740(3) 0.1801(3) 0.0631(13) Uani 1.00 1 d . . .
C(40) C 0.0330(4) 0.4892(3) 0.2336(3) 0.0541(11) Uani 1.00 1 d . . .
C(41) C 0.1721(3) 0.4387(2) 0.2328(2) 0.0417(9) Uani 1.00 1 d . . .
C(42) C 0.2732(4) 0.4477(2) 0.2831(2) 0.0415(9) Uani 1.00 1 d . . .
C(43) C 0.3891(4) 0.4745(2) 0.2113(2) 0.0429(10) Uani 1.00 1 d . . .
C(44) C 0.4364(5) 0.5555(2) 0.1926(3) 0.0551(13) Uani 1.00 1 d . . .
C(45) C 0.5487(5) 0.5658(3) 0.1254(3) 0.0585(13) Uani 1.00 1 d . . .
C(46) C 0.6138(5) 0.4964(3) 0.0789(2) 0.0567(13) Uani 1.00 1 d . . .
C(47) C 0.5667(4) 0.4151(2) 0.0956(2) 0.0428(10) Uani 1.00 1 d . . .
C(48) C 0.4528(3) 0.4062(2) 0.1617(2) 0.0369(9) Uani 1.00 1 d . . .
C(49) C 0.9158(4) 0.3233(3) -0.4985(3) 0.0568(12) Uani 1.00 1 d . . .
C(50) C 0.8497(5) 0.2122(4) -0.0622(3) 0.0598(15) Uani 0.80 1 d P . .
H(1) H 0.5161 0.3434 0.6347 0.074 Uiso 1.00 1 c R . .
H(2) H 0.3975 0.3044 0.7915 0.070 Uiso 1.00 1 c R . .
H(3) H 0.1827 0.2635 0.8166 0.058 Uiso 1.00 1 c R . .
H(4) H 0.0852 0.2570 0.6894 0.055 Uiso 1.00 1 c R . .
H(5) H 0.5421 0.3804 0.3645 0.097 Uiso 1.00 1 c R . .
H(6) H 0.5309 0.4340 0.4425 0.097 Uiso 1.00 1 c R . .
H(7) H 0.6204 0.3188 0.4559 0.097 Uiso 1.00 1 c R . .
H(8) H 0.1827 0.2091 0.3615 0.046 Uiso 1.00 1 c R . .
H(9) H 0.0594 0.0924 0.4280 0.063 Uiso 1.00 1 c R . .
H(10) H 0.1655 -0.0838 0.4783 0.069 Uiso 1.00 1 c R . .
H(11) H 0.4094 -0.1440 0.4611 0.059 Uiso 1.00 1 c R . .
H(12) H 0.6324 -0.1099 0.4114 0.046 Uiso 1.00 1 c R . .
H(13) H 0.8626 -0.0884 0.3628 0.061 Uiso 1.00 1 c R . .
H(14) H 1.0035 0.0236 0.2917 0.072 Uiso 1.00 1 c R . .
H(15) H 0.8887 0.2019 0.2466 0.068 Uiso 1.00 1 c R . .
H(16) H 0.6482 0.2701 0.2620 0.050 Uiso 1.00 1 c R . .
H(17) H 0.7813 -0.1444 0.0275 0.056 Uiso 1.00 1 c R . .
H(18) H 0.8312 -0.1530 -0.1316 0.071 Uiso 1.00 1 c R . .
H(19) H 0.7514 -0.0201 -0.2600 0.066 Uiso 1.00 1 c R . .
H(20) H 0.6157 0.1427 -0.2454 0.059 Uiso 1.00 1 c R . .
H(21) H 0.5818 0.0264 0.1914 0.054 Uiso 1.00 1 c R . .
H(22) H 0.6289 -0.0746 0.1645 0.054 Uiso 1.00 1 c R . .
H(23) H 0.7390 -0.0190 0.1553 0.054 Uiso 1.00 1 c R . .
H(24) H 0.2009 0.3120 0.0881 0.053 Uiso 1.00 1 c R . .
H(25) H -0.0429 0.4001 0.0844 0.069 Uiso 1.00 1 c R . .
H(26) H -0.1524 0.5128 0.1806 0.071 Uiso 1.00 1 c R . .
H(27) H -0.0141 0.5387 0.2743 0.061 Uiso 1.00 1 c R . .
H(28) H 0.2310 0.4949 0.3228 0.049 Uiso 1.00 1 c R . .
H(29) H 0.3901 0.6064 0.2273 0.070 Uiso 1.00 1 c R . .
H(30) H 0.5793 0.6200 0.1121 0.075 Uiso 1.00 1 c R . .
H(31) H 0.7035 0.5047 0.0283 0.071 Uiso 1.00 1 c R . .
H(32) H 0.6172 0.3603 0.0581 0.052 Uiso 1.00 1 c R . .
H(33) H 1.0175 0.3086 -0.4989 0.070 Uiso 1.00 1 c R . .
H(34) H 0.7503 0.2299 -0.0706 0.066 Uiso 0.80 1 c R . .

loop_
_atom_site_aniso_label
_atom_site_aniso_U_11
_atom_site_aniso_U_22
_atom_site_aniso_U_33
_atom_site_aniso_U_12
_atom_site_aniso_U_13
_atom_site_aniso_U_23
Cl(1) 0.1211(13) 0.0536(7) 0.1332(14) -0.0052(8) -0.0104(10) -0.0491(8)
Cl(2) 0.0474(6) 0.1072(10) 0.1076(10) -0.0062(6) -0.0109(6) -0.0656(9)
Cl(3) 0.0699(8) 0.0941(10) 0.1015(10) -0.0305(7) -0.0164(7) -0.0026(8)
Cl(4) 0.0624(10) 0.0544(10) 0.193(2) -0.0159(8) 0.0105(12) 0.0128(12)
Cl(5) 0.0759(10) 0.1173(14) 0.0687(10) -0.0598(10) -0.0266(8) 0.0232(9)
Cl(6) 0.0935(13) 0.169(2) 0.1077(15) -0.0766(15) 0.0179(11) -0.0592(15)
N(1) 0.0308(14) 0.0529(19) 0.0406(16) -0.0094(13) -0.0067(12) -0.0218(14)
N(2) 0.0411(16) 0.0355(15) 0.0364(15) -0.0085(12) -0.0064(12) -0.0151(12)
N(3) 0.0355(14) 0.0353(15) 0.0311(14) -0.0092(12) -0.0029(11) -0.0140(12)
N(4) 0.0446(16) 0.0426(17) 0.0297(15) -0.0106(13) -0.0031(12) -0.0135(13)
C(1) 0.0324(16) 0.0264(16) 0.0361(17) 0.0008(13) -0.0091(13) -0.0162(13)
C(2) 0.0375(18) 0.0389(19) 0.0360(18) -0.0021(14) -0.0059(14) -0.0193(15)
C(3) 0.052(2) 0.079(3) 0.053(2) -0.015(2) -0.0151(19) -0.033(2)
C(4) 0.067(2) 0.065(2) 0.043(2) -0.000(2) -0.017(2) -0.031(2)
C(5) 0.067(2) 0.043(2) 0.035(2) 0.0029(19) -0.0080(18) -0.0161(17)
C(6) 0.052(2) 0.043(2) 0.043(2) -0.0060(17) -0.0036(17) -0.0158(17)
C(7) 0.0405(18) 0.0292(17) 0.0339(18) -0.0005(14) -0.0075(14) -0.0147(14)
C(8) 0.055(2) 0.128(4) 0.058(2) -0.048(2) -0.001(2) -0.032(2)
C(9) 0.0329(16) 0.0292(17) 0.0355(17) -0.0025(13) -0.0085(13) -0.0126(14)
C(10) 0.0274(15) 0.0326(17) 0.0282(16) -0.0068(13) -0.0038(12) -0.0123(13)
C(11) 0.0318(16) 0.0283(16) 0.0262(15) -0.0035(13) -0.0039(12) -0.0119(13)
C(12) 0.0385(17) 0.0323(17) 0.0262(16) -0.0080(14) -0.0043(13) -0.0116(13)
C(13) 0.0364(17) 0.043(2) 0.0352(18) -0.0132(15) -0.0008(14) -0.0184(15)
C(14) 0.047(2) 0.064(2) 0.047(2) -0.0266(19) 0.0085(17) -0.031(2)
C(15) 0.078(3) 0.050(2) 0.044(2) -0.037(2) 0.0093(19) -0.0183(18)
C(16) 0.078(2) 0.035(2) 0.0352(19) -0.0240(19) 0.0036(18) -0.0122(16)
C(17) 0.054(2) 0.0303(18) 0.0263(17) -0.0089(15) -0.0046(14) -0.0098(14)
C(18) 0.052(2) 0.0303(18) 0.0325(18) 0.0030(16) -0.0077(15) -0.0113(14)
C(19) 0.0377(18) 0.042(2) 0.0298(17) 0.0048(15) -0.0097(14) -0.0154(15)
C(20) 0.041(2) 0.064(2) 0.046(2) 0.013(2) -0.0154(17) -0.027(2)
C(21) 0.033(2) 0.092(3) 0.054(2) 0.003(2) -0.0087(18) -0.032(2)
C(22) 0.0358(19) 0.082(3) 0.052(2) -0.018(2) -0.0019(17) -0.028(2)
C(23) 0.0304(17) 0.056(2) 0.0392(19) -0.0127(16) -0.0028(14) -0.0157(17)
C(24) 0.0322(16) 0.0403(19) 0.0270(16) -0.0019(14) -0.0042(13) -0.0151(14)
C(25) 0.0315(16) 0.0374(19) 0.0324(17) -0.0112(14) -0.0014(13) -0.0155(14)
C(26) 0.0328(16) 0.042(2) 0.0379(19) -0.0152(14) 0.0018(13) -0.0192(15)
C(27) 0.0404(19) 0.044(2) 0.056(2) -0.0112(16) 0.0017(16) -0.0248(18)
C(28) 0.047(2) 0.059(2) 0.071(2) -0.0164(19) 0.009(2) -0.045(2)
C(29) 0.048(2) 0.072(2) 0.044(2) -0.022(2) 0.0071(17) -0.035(2)
C(30) 0.050(2) 0.061(2) 0.037(2) -0.0185(19) 0.0045(16) -0.0245(18)
C(31) 0.0342(17) 0.044(2) 0.0392(19) -0.0112(15) -0.0029(14) -0.0191(16)
C(32) 0.053(2) 0.049(2) 0.0331(19) -0.0141(18) -0.0076(16) -0.0083(16)
C(33) 0.0384(17) 0.0360(18) 0.0330(18) -0.0125(14) -0.0049(14) -0.0101(15)
C(34) 0.0380(17) 0.0349(18) 0.0269(16) -0.0119(14) -0.0036(13) -0.0100(14)
C(35) 0.0398(17) 0.0266(16) 0.0303(16) -0.0076(14) -0.0052(13) -0.0098(13)
C(36) 0.0383(18) 0.0299(17) 0.0354(18) -0.0053(14) -0.0109(14) -0.0062(14)
C(37) 0.046(2) 0.042(2) 0.045(2) -0.0086(17) -0.0132(16) -0.0132(16)
C(38) 0.053(2) 0.058(2) 0.062(2) -0.008(2) -0.028(2) -0.010(2)
C(39) 0.043(2) 0.065(2) 0.069(2) 0.007(2) -0.022(2) -0.017(2)
C(40) 0.053(2) 0.043(2) 0.055(2) 0.0058(18) -0.0131(19) -0.0159(19)
C(41) 0.045(2) 0.0315(18) 0.0398(19) 0.0043(15) -0.0137(15) -0.0102(15)
C(42) 0.056(2) 0.0262(17) 0.041(2) 0.0024(15) -0.0147(16) -0.0166(15)
C(43) 0.059(2) 0.0279(18) 0.044(2) -0.0072(16) -0.0213(17) -0.0084(15)
C(44) 0.088(3) 0.033(2) 0.054(2) -0.017(2) -0.032(2) -0.0104(18)
C(45) 0.086(3) 0.049(2) 0.053(2) -0.039(2) -0.026(2) 0.001(2)
C(46) 0.074(2) 0.058(2) 0.044(2) -0.035(2) -0.017(2) 0.000(2)
C(47) 0.052(2) 0.041(2) 0.0364(19) -0.0189(17) -0.0119(16) -0.0028(15)
C(48) 0.048(2) 0.0329(18) 0.0326(17) -0.0127(15) -0.0138(15) -0.0067(14)
C(49) 0.042(2) 0.047(2) 0.085(3) -0.0063(18) -0.011(2) -0.028(2)
C(50) 0.036(2) 0.080(4) 0.049(2) -0.029(2) -0.005(2) 0.011(2)

loop_
_atom_type_symbol
_atom_type_description
_atom_type_scat_dispersion_real
_atom_type_scat_dispersion_imag
_atom_type_scat_source
C C 0.003 0.002
;
International Tables for Crystallography
(1992, Vol. C, Tables 4.2.6.8 and 6.1.1.4)
;
H H 0.000 0.000
;
International Tables for Crystallography
(1992, Vol. C, Table 6.1.1.4)
;
N N 0.006 0.003
;
International Tables for Crystallography
(1992, Vol. C, Tables 4.2.6.8 and 6.1.1.4)
;
Cl Cl 0.148 0.159
;
International Tables for Crystallography
(1992, Vol. C, Tables 4.2.6.8 and 6.1.1.4)
;

loop_
_geom_angle_atom_site_label_1
_geom_angle_atom_site_label_2
_geom_angle_atom_site_label_3
_geom_angle
_geom_angle_publ_flag
_geom_angle_site_symmetry_1
_geom_angle_site_symmetry_2
_geom_angle_site_symmetry_3
C(1) N(1) C(2) 106.0(3) yes . . .
C(1) N(1) C(8) 127.4(3) yes . . .
C(2) N(1) C(8) 126.5(4) yes . . .
C(1) N(2) C(7) 105.2(3) yes . . .
C(25) N(3) C(26) 106.0(2) yes . . .
C(25) N(3) C(32) 127.1(3) yes . . .
C(26) N(3) C(32) 126.8(2) yes . . .
C(25) N(4) C(31) 104.1(2) yes . . .
N(1) C(1) N(2) 113.2(3) yes . . .
N(1) C(1) C(9) 120.9(3) yes . . .
N(2) C(1) C(9) 125.8(3) yes . . .
N(1) C(2) C(3) 131.4(3) yes . . .
N(1) C(2) C(7) 106.1(3) yes . . .
C(3) C(2) C(7) 122.6(3) yes . . .
C(2) C(3) C(4) 116.6(4) yes . . .
C(3) C(4) C(5) 121.3(5) yes . . .
C(4) C(5) C(6) 122.0(3) yes . . .
C(5) C(6) C(7) 117.2(4) yes . . .
N(2) C(7) C(2) 109.5(2) yes . . .
N(2) C(7) C(6) 130.2(4) yes . . .
C(2) C(7) C(6) 120.3(4) yes . . .
C(1) C(9) C(10) 126.7(2) yes . . .
C(1) C(9) C(42) 118.6(3) yes . . .
C(10) C(9) C(42) 114.8(3) yes . . .
C(9) C(10) C(11) 128.1(2) yes . . .
C(9) C(10) C(35) 112.3(2) yes . . .
C(11) C(10) C(35) 119.6(3) yes . . .
C(10) C(11) C(12) 120.2(2) yes . . .
C(10) C(11) C(24) 119.2(3) yes . . .
C(12) C(11) C(24) 120.5(2) yes . . .
C(11) C(12) C(13) 122.7(2) yes . . .
C(11) C(12) C(17) 119.6(3) yes . . .
C(13) C(12) C(17) 117.6(3) yes . . .
C(12) C(13) C(14) 120.8(3) yes . . .
C(13) C(14) C(15) 121.2(3) yes . . .
C(14) C(15) C(16) 119.7(4) yes . . .
C(15) C(16) C(17) 121.8(3) yes . . .
C(12) C(17) C(16) 118.9(3) yes . . .
C(12) C(17) C(18) 119.3(3) yes . . .
C(16) C(17) C(18) 121.8(3) yes . . .
C(17) C(18) C(19) 121.8(3) yes . . .
C(18) C(19) C(20) 121.0(3) yes . . .
C(18) C(19) C(24) 119.7(3) yes . . .
C(20) C(19) C(24) 119.2(3) yes . . .
C(19) C(20) C(21) 120.9(3) yes . . .
C(20) C(21) C(22) 120.0(3) yes . . .
C(21) C(22) C(23) 120.8(4) yes . . .
C(22) C(23) C(24) 121.4(3) yes . . .
C(11) C(24) C(19) 119.0(3) yes . . .
C(11) C(24) C(23) 123.3(3) yes . . .
C(19) C(24) C(23) 117.7(2) yes . . .
N(3) C(25) N(4) 114.2(3) yes . . .
N(3) C(25) C(33) 121.2(2) yes . . .
N(4) C(25) C(33) 124.5(2) yes . . .
N(3) C(26) C(27) 131.3(3) yes . . .
N(3) C(26) C(31) 105.8(3) yes . . .
C(27) C(26) C(31) 122.8(3) yes . . .
C(26) C(27) C(28) 115.1(3) yes . . .
C(27) C(28) C(29) 122.6(4) yes . . .
C(28) C(29) C(30) 121.9(4) yes . . .
C(29) C(30) C(31) 117.3(3) yes . . .
N(4) C(31) C(26) 109.9(3) yes . . .
N(4) C(31) C(30) 129.9(3) yes . . .
C(26) C(31) C(30) 120.2(3) yes . . .
C(25) C(33) C(34) 178.0(4) yes . . .
C(33) C(34) C(35) 174.2(3) yes . . .
C(10) C(35) C(34) 114.7(2) yes . . .
C(10) C(35) C(36) 105.2(2) yes . . .
C(10) C(35) C(48) 104.5(3) yes . . .
C(34) C(35) C(36) 112.0(3) yes . . .
C(34) C(35) C(48) 113.4(2) yes . . .
C(36) C(35) C(48) 106.1(2) yes . . .
C(35) C(36) C(37) 126.6(3) yes . . .
C(35) C(36) C(41) 112.4(3) yes . . .
C(37) C(36) C(41) 121.0(3) yes . . .
C(36) C(37) C(38) 119.0(4) yes . . .
C(37) C(38) C(39) 120.5(5) yes . . .
C(38) C(39) C(40) 120.6(4) yes . . .
C(39) C(40) C(41) 119.2(4) yes . . .
C(36) C(41) C(40) 119.7(4) yes . . .
C(36) C(41) C(42) 113.0(3) yes . . .
C(40) C(41) C(42) 127.2(4) yes . . .
C(9) C(42) C(41) 104.8(3) yes . . .
C(9) C(42) C(43) 106.1(2) yes . . .
C(41) C(42) C(43) 107.1(3) yes . . .
C(42) C(43) C(44) 127.7(3) yes . . .
C(42) C(43) C(48) 112.9(3) yes . . .
C(44) C(43) C(48) 119.4(3) yes . . .
C(43) C(44) C(45) 119.3(4) yes . . .
C(44) C(45) C(46) 120.9(5) yes . . .
C(45) C(46) C(47) 120.8(4) yes . . .
C(46) C(47) C(48) 118.0(3) yes . . .
C(35) C(48) C(43) 112.9(3) yes . . .
C(35) C(48) C(47) 125.5(3) yes . . .
C(43) C(48) C(47) 121.6(4) yes . . .
Cl(1) C(49) Cl(2) 110.1(2) yes . . .
Cl(1) C(49) Cl(3) 110.9(2) yes . . .
Cl(2) C(49) Cl(3) 109.4(3) yes . . .
Cl(4) C(50) Cl(5) 111.0(4) yes . . .
Cl(4) C(50) Cl(6) 111.5(2) yes . . .
Cl(5) C(50) Cl(6) 108.3(2) yes . . .
C(2) C(3) H(1) 121.7 no . . .
C(4) C(3) H(1) 121.7 no . . .
C(3) C(4) H(2) 119.4 no . . .
C(5) C(4) H(2) 119.3 no . . .
C(4) C(5) H(3) 119.1 no . . .
C(6) C(5) H(3) 118.9 no . . .
C(5) C(6) H(4) 121.4 no . . .
C(7) C(6) H(4) 121.4 no . . .
N(1) C(8) H(5) 109.5 no . . .
N(1) C(8) H(6) 109.5 no . . .
N(1) C(8) H(7) 109.4 no . . .
H(5) C(8) H(6) 109.5 no . . .
H(5) C(8) H(7) 109.5 no . . .
H(6) C(8) H(7) 109.5 no . . .
C(12) C(13) H(8) 119.6 no . . .
C(14) C(13) H(8) 119.6 no . . .
C(13) C(14) H(9) 119.4 no . . .
C(15) C(14) H(9) 119.4 no . . .
C(14) C(15) H(10) 120.2 no . . .
C(16) C(15) H(10) 120.1 no . . .
C(15) C(16) H(11) 119.1 no . . .
C(17) C(16) H(11) 119.1 no . . .
C(17) C(18) H(12) 119.1 no . . .
C(19) C(18) H(12) 119.0 no . . .
C(19) C(20) H(13) 119.6 no . . .
C(21) C(20) H(13) 119.6 no . . .
C(20) C(21) H(14) 120.0 no . . .
C(22) C(21) H(14) 119.9 no . . .
C(21) C(22) H(15) 119.6 no . . .
C(23) C(22) H(15) 119.6 no . . .
C(22) C(23) H(16) 119.3 no . . .
C(24) C(23) H(16) 119.3 no . . .
C(26) C(27) H(17) 122.4 no . . .
C(28) C(27) H(17) 122.5 no . . .
C(27) C(28) H(18) 118.7 no . . .
C(29) C(28) H(18) 118.7 no . . .
C(28) C(29) H(19) 119.1 no . . .
C(30) C(29) H(19) 119.1 no . . .
C(29) C(30) H(20) 121.3 no . . .
C(31) C(30) H(20) 121.3 no . . .
N(3) C(32) H(21) 109.5 no . . .
N(3) C(32) H(22) 109.4 no . . .
N(3) C(32) H(23) 109.5 no . . .
H(21) C(32) H(22) 109.5 no . . .
H(21) C(32) H(23) 109.5 no . . .
H(22) C(32) H(23) 109.5 no . . .
C(36) C(37) H(24) 120.5 no . . .
C(38) C(37) H(24) 120.5 no . . .
C(37) C(38) H(25) 119.7 no . . .
C(39) C(38) H(25) 119.8 no . . .
C(38) C(39) H(26) 119.7 no . . .
C(40) C(39) H(26) 119.7 no . . .
C(39) C(40) H(27) 120.4 no . . .
C(41) C(40) H(27) 120.4 no . . .
C(9) C(42) H(28) 110.9 no . . .
C(41) C(42) H(28) 114.3 no . . .
C(43) C(42) H(28) 113.0 no . . .
C(43) C(44) H(29) 120.4 no . . .
C(45) C(44) H(29) 120.4 no . . .
C(44) C(45) H(30) 119.5 no . . .
C(46) C(45) H(30) 119.6 no . . .
C(45) C(46) H(31) 119.6 no . . .
C(47) C(46) H(31) 119.6 no . . .
C(46) C(47) H(32) 121.0 no . . .
C(48) C(47) H(32) 121.0 no . . .
Cl(1) C(49) H(33) 108.8 no . . .
Cl(2) C(49) H(33) 108.8 no . . .
Cl(3) C(49) H(33) 108.8 no . . .
Cl(4) C(50) H(34) 108.6 no . . .
Cl(5) C(50) H(34) 108.7 no . . .
Cl(6) C(50) H(34) 108.7 no . . .

loop_
_geom_bond_atom_site_label_1
_geom_bond_atom_site_label_2
_geom_bond_distance
_geom_bond_publ_flag
_geom_bond_site_symmetry_1
_geom_bond_site_symmetry_2
Cl(1) C(49) 1.731(4) yes . .
Cl(2) C(49) 1.752(6) yes . .
Cl(3) C(49) 1.757(4) yes . .
Cl(4) C(50) 1.719(7) yes . .
Cl(5) C(50) 1.719(5) yes . .
Cl(6) C(50) 1.790(6) yes . .
N(1) C(1) 1.369(5) yes . .
N(1) C(2) 1.387(4) yes . .
N(1) C(8) 1.436(6) yes . .
N(2) C(1) 1.308(4) yes . .
N(2) C(7) 1.396(5) yes . .
N(3) C(25) 1.360(3) yes . .
N(3) C(26) 1.373(5) yes . .
N(3) C(32) 1.458(4) yes . .
N(4) C(25) 1.317(4) yes . .
N(4) C(31) 1.385(5) yes . .
C(1) C(9) 1.474(5) yes . .
C(2) C(3) 1.395(7) yes . .
C(2) C(7) 1.386(5) yes . .
C(3) C(4) 1.377(5) yes . .
C(4) C(5) 1.391(7) yes . .
C(5) C(6) 1.383(7) yes . .
C(6) C(7) 1.393(4) yes . .
C(9) C(10) 1.331(5) yes . .
C(9) C(42) 1.544(4) yes . .
C(10) C(11) 1.490(4) yes . .
C(10) C(35) 1.575(4) yes . .
C(11) C(12) 1.402(5) yes . .
C(11) C(24) 1.417(4) yes . .
C(12) C(13) 1.429(4) yes . .
C(12) C(17) 1.436(4) yes . .
C(13) C(14) 1.366(6) yes . .
C(14) C(15) 1.416(5) yes . .
C(15) C(16) 1.343(6) yes . .
C(16) C(17) 1.428(6) yes . .
C(17) C(18) 1.384(5) yes . .
C(18) C(19) 1.389(5) yes . .
C(19) C(20) 1.434(5) yes . .
C(19) C(24) 1.432(4) yes . .
C(20) C(21) 1.352(7) yes . .
C(21) C(22) 1.421(6) yes . .
C(22) C(23) 1.359(5) yes . .
C(23) C(24) 1.424(5) yes . .
C(25) C(33) 1.430(5) yes . .
C(26) C(27) 1.404(5) yes . .
C(26) C(31) 1.401(4) yes . .
C(27) C(28) 1.382(6) yes . .
C(28) C(29) 1.394(5) yes . .
C(29) C(30) 1.373(6) yes . .
C(30) C(31) 1.396(6) yes . .
C(33) C(34) 1.192(5) yes . .
C(34) C(35) 1.451(5) yes . .
C(35) C(36) 1.544(4) yes . .
C(35) C(48) 1.540(5) yes . .
C(36) C(37) 1.380(6) yes . .
C(36) C(41) 1.394(5) yes . .
C(37) C(38) 1.397(5) yes . .
C(38) C(39) 1.375(7) yes . .
C(39) C(40) 1.396(8) yes . .
C(40) C(41) 1.393(5) yes . .
C(41) C(42) 1.518(6) yes . .
C(42) C(43) 1.511(5) yes . .
C(43) C(44) 1.388(6) yes . .
C(43) C(48) 1.390(5) yes . .
C(44) C(45) 1.394(6) yes . .
C(45) C(46) 1.372(7) yes . .
C(46) C(47) 1.396(7) yes . .
C(47) C(48) 1.395(4) yes . .
C(3) H(1) 1.000 no . .
C(4) H(2) 1.090 no . .
C(5) H(3) 1.070 no . .
C(6) H(4) 1.090 no . .
C(8) H(5) 1.000 no . .
C(8) H(6) 1.000 no . .
C(8) H(7) 1.000 no . .
C(13) H(8) 1.030 no . .
C(14) H(9) 0.970 no . .
C(15) H(10) 1.050 no . .
C(16) H(11) 1.060 no . .
C(18) H(12) 1.020 no . .
C(20) H(13) 1.090 no . .
C(21) H(14) 1.090 no . .
C(22) H(15) 1.000 no . .
C(23) H(16) 1.040 no . .
C(27) H(17) 1.090 no . .
C(28) H(18) 0.990 no . .
C(29) H(19) 1.020 no . .
C(30) H(20) 1.090 no . .
C(32) H(21) 0.980 no . .
C(32) H(22) 0.980 no . .
C(32) H(23) 0.980 no . .
C(37) H(24) 1.000 no . .
C(38) H(25) 1.090 no . .
C(39) H(26) 1.090 no . .
C(40) H(27) 1.060 no . .
C(42) H(28) 1.019 no . .
C(44) H(29) 1.010 no . .
C(45) H(30) 0.920 no . .
C(46) H(31) 1.090 no . .
C(47) H(32) 1.090 no . .
C(49) H(33) 1.010 no . .
C(50) H(34) 1.010 no . .

loop_
_geom_contact_atom_site_label_1
_geom_contact_atom_site_label_2
_geom_contact_distance
_geom_contact_publ_flag
_geom_contact_site_symmetry_1
_geom_contact_site_symmetry_2
Cl(1) Cl(2) 2.855(2) ? . .
Cl(1) Cl(3) 2.873(2) ? . .
Cl(1) N(1) 3.483(3) ? . 2_665
Cl(1) C(2) 3.380(3) ? . 2_665
Cl(1) C(7) 3.477(3) ? . 2_665
Cl(2) Cl(1) 2.855(2) ? . .
Cl(2) Cl(3) 2.863(2) ? . .
Cl(2) C(8) 3.443(5) ? . 1_554
Cl(3) Cl(1) 2.873(2) ? . .
Cl(3) Cl(2) 2.863(2) ? . .
Cl(4) Cl(5) 2.833(2) ? . .
Cl(4) Cl(6) 2.901(4) ? . .
Cl(4) C(40) 3.180(4) ? . 2_665
Cl(4) C(41) 3.476(3) ? . 2_665
Cl(5) Cl(4) 2.833(2) ? . .
Cl(5) Cl(6) 2.843(3) ? . .
Cl(5) N(3) 3.457(4) ? . .
Cl(5) C(22) 3.427(5) ? . .
Cl(5) C(25) 3.506(4) ? . .
Cl(6) Cl(4) 2.901(4) ? . .
Cl(6) Cl(5) 2.843(3) ? . .
N(1) Cl(1) 3.483(3) ? . 2_665
N(1) N(2) 2.235(4) ? . .
N(1) C(3) 2.536(6) ? . .
N(1) C(6) 3.542(4) ? . .
N(1) C(7) 2.216(4) ? . .
N(1) C(9) 2.474(5) ? . .
N(1) C(10) 3.407(5) ? . .
N(1) C(42) 3.372(4) ? . .
N(2) N(1) 2.235(4) ? . .
N(2) C(2) 2.272(5) ? . .
N(2) C(6) 2.530(5) ? . .
N(2) C(9) 2.477(4) ? . .
N(2) C(10) 3.383(4) ? . .
N(2) C(13) 3.554(5) ? . .
N(2) C(42) 3.446(4) ? . .
N(2) C(49) 3.132(5) ? . 1_456
N(3) Cl(5) 3.457(4) ? . .
N(3) N(4) 2.247(3) ? . .
N(3) C(26) 3.530(5) ? . 2_655
N(3) C(27) 2.531(5) ? . .
N(3) C(30) 3.540(5) ? . .
N(3) C(31) 2.213(4) ? . .
N(3) C(31) 3.557(5) ? . 2_655
N(3) C(33) 2.431(4) ? . .
N(3) C(34) 3.520(4) ? . .
N(4) N(3) 2.247(3) ? . .
N(4) C(26) 2.281(4) ? . .
N(4) C(27) 3.581(5) ? . 2_655
N(4) C(30) 2.519(5) ? . .
N(4) C(33) 2.432(5) ? . .
N(4) C(34) 3.542(5) ? . .
N(4) C(45) 3.542(5) ? . 2_665
N(4) C(50) 3.445(7) ? . .
C(1) C(2) 2.202(5) ? . .
C(1) C(3) 3.579(6) ? . .
C(1) C(6) 3.518(4) ? . .
C(1) C(7) 2.149(4) ? . .
C(1) C(8) 2.516(7) ? . .
C(1) C(10) 2.508(5) ? . .
C(1) C(11) 3.131(5) ? . .
C(1) C(41) 3.589(5) ? . .
C(1) C(42) 2.595(4) ? . .
C(2) Cl(1) 3.380(3) ? . 2_665
C(2) N(2) 2.272(5) ? . .
C(2) C(1) 2.202(5) ? . .
C(2) C(4) 2.359(6) ? . .
C(2) C(5) 2.725(5) ? . .
C(2) C(6) 2.410(5) ? . .
C(2) C(8) 2.522(5) ? . .
C(3) N(1) 2.536(6) ? . .
C(3) C(1) 3.579(6) ? . .
C(3) C(5) 2.413(6) ? . .
C(3) C(6) 2.840(7) ? . .
C(3) C(7) 2.439(7) ? . .
C(3) C(8) 3.167(6) ? . .
C(4) C(2) 2.359(6) ? . .
C(4) C(6) 2.426(8) ? . .
C(4) C(7) 2.758(7) ? . .
C(5) C(2) 2.725(5) ? . .
C(5) C(3) 2.413(6) ? . .
C(5) C(7) 2.370(5) ? . .
C(6) N(1) 3.542(4) ? . .
C(6) N(2) 2.530(5) ? . .
C(6) C(1) 3.518(4) ? . .
C(6) C(2) 2.410(5) ? . .
C(6) C(3) 2.840(7) ? . .
C(6) C(4) 2.426(8) ? . .
C(7) Cl(1) 3.477(3) ? . 2_665
C(7) N(1) 2.216(4) ? . .
C(7) C(1) 2.149(4) ? . .
C(7) C(3) 2.439(7) ? . .
C(7) C(4) 2.758(7) ? . .
C(7) C(5) 2.370(5) ? . .
C(7) C(9) 3.590(4) ? . .
C(8) Cl(2) 3.443(5) ? . 1_556
C(8) C(1) 2.516(7) ? . .
C(8) C(2) 2.522(5) ? . .
C(8) C(3) 3.167(6) ? . .
C(8) C(9) 3.002(8) ? . .
C(9) N(1) 2.474(5) ? . .
C(9) N(2) 2.477(4) ? . .
C(9) C(7) 3.590(4) ? . .
C(9) C(8) 3.002(8) ? . .
C(9) C(11) 2.538(4) ? . .
C(9) C(12) 3.357(5) ? . .
C(9) C(13) 3.449(6) ? . .
C(9) C(24) 3.497(4) ? . .
C(9) C(35) 2.418(5) ? . .
C(9) C(36) 2.804(5) ? . .
C(9) C(40) 3.589(5) ? . .
C(9) C(41) 2.426(4) ? . .
C(9) C(43) 2.441(4) ? . .
C(9) C(48) 2.784(4) ? . .
C(10) N(1) 3.407(5) ? . .
C(10) N(2) 3.383(4) ? . .
C(10) C(1) 2.508(5) ? . .
C(10) C(12) 2.507(4) ? . .
C(10) C(13) 2.925(5) ? . .
C(10) C(23) 2.929(4) ? . .
C(10) C(24) 2.507(4) ? . .
C(10) C(34) 2.549(5) ? . .
C(10) C(36) 2.479(4) ? . .
C(10) C(41) 2.806(4) ? . .
C(10) C(42) 2.425(4) ? . .
C(10) C(43) 2.824(4) ? . .
C(10) C(48) 2.464(4) ? . .
C(11) C(1) 3.131(5) ? . .
C(11) C(9) 2.538(4) ? . .
C(11) C(13) 2.484(5) ? . .
C(11) C(17) 2.453(4) ? . .
C(11) C(18) 2.807(4) ? . .
C(11) C(19) 2.454(4) ? . .
C(11) C(23) 2.500(5) ? . .
C(11) C(34) 2.918(4) ? . .
C(11) C(35) 2.649(3) ? . .
C(12) C(9) 3.357(5) ? . .
C(12) C(10) 2.507(4) ? . .
C(12) C(14) 2.431(5) ? . .
C(12) C(15) 2.832(6) ? . .
C(12) C(16) 2.466(5) ? . .
C(12) C(18) 2.434(4) ? . .
C(12) C(18) 3.563(5) ? . 2_656
C(12) C(19) 2.821(4) ? . .
C(12) C(24) 2.447(5) ? . .
C(12) C(35) 3.558(4) ? . .
C(13) N(2) 3.554(5) ? . .
C(13) C(9) 3.449(6) ? . .
C(13) C(10) 2.925(5) ? . .
C(13) C(11) 2.484(5) ? . .
C(13) C(15) 2.424(6) ? . .
C(13) C(16) 2.788(5) ? . .
C(13) C(17) 2.451(4) ? . .
C(14) C(12) 2.431(5) ? . .
C(14) C(16) 2.386(5) ? . .
C(14) C(17) 2.797(5) ? . .
C(14) C(20) 3.567(6) ? . 2_656
C(15) C(12) 2.832(6) ? . .
C(15) C(13) 2.424(6) ? . .
C(15) C(17) 2.422(6) ? . .
C(15) C(19) 3.561(6) ? . 2_656
C(15) C(20) 3.453(6) ? . 2_656
C(16) C(12) 2.466(5) ? . .
C(16) C(13) 2.788(5) ? . .
C(16) C(14) 2.386(5) ? . .
C(16) C(18) 2.457(6) ? . .
C(16) C(19) 3.412(6) ? . 2_656
C(16) C(24) 3.555(5) ? . 2_656
C(17) C(11) 2.453(4) ? . .
C(17) C(13) 2.451(4) ? . .
C(17) C(14) 2.797(5) ? . .
C(17) C(15) 2.422(6) ? . .
C(17) C(17) 3.570(5) ? . 2_656
C(17) C(18) 3.412(5) ? . 2_656
C(17) C(19) 2.424(5) ? . .
C(17) C(24) 2.831(5) ? . .
C(18) C(11) 2.807(4) ? . .
C(18) C(12) 2.434(4) ? . .
C(18) C(12) 3.563(5) ? . 2_656
C(18) C(16) 2.457(6) ? . .
C(18) C(17) 3.412(5) ? . 2_656
C(18) C(20) 2.457(6) ? . .
C(18) C(24) 2.440(5) ? . .
C(18) C(32) 3.559(5) ? . .
C(19) C(11) 2.454(4) ? . .
C(19) C(12) 2.821(4) ? . .
C(19) C(15) 3.561(6) ? . 2_656
C(19) C(16) 3.412(6) ? . 2_656
C(19) C(17) 2.424(5) ? . .
C(19) C(21) 2.423(6) ? . .
C(19) C(22) 2.799(6) ? . .
C(19) C(23) 2.444(5) ? . .
C(19) C(32) 3.467(6) ? . .
C(20) C(14) 3.567(6) ? . 2_656
C(20) C(15) 3.453(6) ? . 2_656
C(20) C(18) 2.457(6) ? . .
C(20) C(22) 2.402(7) ? . .
C(20) C(23) 2.794(5) ? . .
C(20) C(24) 2.472(4) ? . .
C(21) C(19) 2.423(6) ? . .
C(21) C(23) 2.417(5) ? . .
C(21) C(24) 2.827(5) ? . .
C(22) Cl(5) 3.427(5) ? . .
C(22) C(19) 2.799(6) ? . .
C(22) C(20) 2.402(7) ? . .
C(22) C(24) 2.426(5) ? . .
C(23) C(10) 2.929(4) ? . .
C(23) C(11) 2.500(5) ? . .
C(23) C(19) 2.444(5) ? . .
C(23) C(20) 2.794(5) ? . .
C(23) C(21) 2.417(5) ? . .
C(23) C(34) 3.530(5) ? . .
C(23) C(35) 3.484(4) ? . .
C(23) C(48) 3.555(4) ? . .
C(24) C(9) 3.497(4) ? . .
C(24) C(10) 2.507(4) ? . .
C(24) C(12) 2.447(5) ? . .
C(24) C(16) 3.555(5) ? . 2_656
C(24) C(17) 2.831(5) ? . .
C(24) C(18) 2.440(5) ? . .
C(24) C(20) 2.472(4) ? . .
C(24) C(21) 2.827(5) ? . .
C(24) C(22) 2.426(5) ? . .
C(24) C(34) 3.334(4) ? . .
C(24) C(35) 3.379(4) ? . .
C(25) Cl(5) 3.506(4) ? . .
C(25) C(26) 2.183(5) ? . .
C(25) C(27) 3.568(5) ? . .
C(25) C(27) 3.462(6) ? . 2_655
C(25) C(30) 3.504(5) ? . .
C(25) C(31) 2.131(5) ? . .
C(25) C(32) 2.523(4) ? . .
C(25) C(34) 2.621(5) ? . .
C(25) C(50) 3.489(6) ? . .
C(26) N(3) 3.530(5) ? . 2_655
C(26) N(4) 2.281(4) ? . .
C(26) C(25) 2.183(5) ? . .
C(26) C(26) 3.472(5) ? . 2_655
C(26) C(28) 2.351(6) ? . .
C(26) C(29) 2.731(6) ? . .
C(26) C(30) 2.425(5) ? . .
C(26) C(32) 2.531(5) ? . .
C(26) C(33) 3.551(5) ? . .
C(27) N(3) 2.531(5) ? . .
C(27) N(4) 3.581(5) ? . 2_655
C(27) C(25) 3.568(5) ? . .
C(27) C(25) 3.462(6) ? . 2_655
C(27) C(29) 2.435(5) ? . .
C(27) C(30) 2.864(5) ? . .
C(27) C(31) 2.463(4) ? . .
C(27) C(32) 3.176(6) ? . .
C(28) C(26) 2.351(6) ? . .
C(28) C(30) 2.418(5) ? . .
C(28) C(31) 2.751(5) ? . .
C(28) C(33) 3.589(6) ? . 2_655
C(29) C(26) 2.731(6) ? . .
C(29) C(27) 2.435(5) ? . .
C(29) C(31) 2.365(6) ? . .
C(30) N(3) 3.540(5) ? . .
C(30) N(4) 2.519(5) ? . .
C(30) C(25) 3.504(5) ? . .
C(30) C(26) 2.425(5) ? . .
C(30) C(27) 2.864(5) ? . .
C(30) C(28) 2.418(5) ? . .
C(30) C(32) 3.471(6) ? . 2_655
C(31) N(3) 2.213(4) ? . .
C(31) N(3) 3.557(5) ? . 2_655
C(31) C(25) 2.131(5) ? . .
C(31) C(27) 2.463(4) ? . .
C(31) C(28) 2.751(5) ? . .
C(31) C(29) 2.365(6) ? . .
C(31) C(33) 3.525(5) ? . .
C(32) C(18) 3.559(5) ? . .
C(32) C(19) 3.467(6) ? . .
C(32) C(25) 2.523(4) ? . .
C(32) C(26) 2.531(5) ? . .
C(32) C(27) 3.176(6) ? . .
C(32) C(30) 3.471(6) ? . 2_655
C(32) C(33) 2.982(4) ? . .
C(33) N(3) 2.431(4) ? . .
C(33) N(4) 2.432(5) ? . .
C(33) C(26) 3.551(5) ? . .
C(33) C(28) 3.589(6) ? . 2_655
C(33) C(31) 3.525(5) ? . .
C(33) C(32) 2.982(4) ? . .
C(33) C(35) 2.639(5) ? . .
C(33) C(36) 3.486(4) ? . .
C(33) C(37) 3.550(4) ? . .
C(33) C(48) 3.533(6) ? . .
C(34) N(3) 3.520(4) ? . .
C(34) N(4) 3.542(5) ? . .
C(34) C(10) 2.549(5) ? . .
C(34) C(11) 2.918(4) ? . .
C(34) C(23) 3.530(5) ? . .
C(34) C(24) 3.334(4) ? . .
C(34) C(25) 2.621(5) ? . .
C(34) C(36) 2.484(4) ? . .
C(34) C(37) 2.920(4) ? . .
C(34) C(47) 2.936(6) ? . .
C(34) C(48) 2.501(6) ? . .
C(35) C(9) 2.418(5) ? . .
C(35) C(11) 2.649(3) ? . .
C(35) C(12) 3.558(4) ? . .
C(35) C(23) 3.484(4) ? . .
C(35) C(24) 3.379(4) ? . .
C(35) C(33) 2.639(5) ? . .
C(35) C(37) 2.613(5) ? . .
C(35) C(41) 2.443(4) ? . .
C(35) C(42) 2.577(5) ? . .
C(35) C(43) 2.443(6) ? . .
C(35) C(47) 2.610(5) ? . .
C(36) C(9) 2.804(5) ? . .
C(36) C(10) 2.479(4) ? . .
C(36) C(33) 3.486(4) ? . .
C(36) C(34) 2.484(4) ? . .
C(36) C(38) 2.393(6) ? . .
C(36) C(39) 2.765(5) ? . .
C(36) C(40) 2.410(5) ? . .
C(36) C(42) 2.429(6) ? . .
C(36) C(43) 2.808(6) ? . .
C(36) C(48) 2.465(5) ? . .
C(37) C(33) 3.550(4) ? . .
C(37) C(34) 2.920(4) ? . .
C(37) C(35) 2.613(5) ? . .
C(37) C(39) 2.407(5) ? . .
C(37) C(40) 2.794(6) ? . .
C(37) C(41) 2.413(6) ? . .
C(38) C(36) 2.393(6) ? . .
C(38) C(40) 2.406(8) ? . .
C(38) C(41) 2.774(7) ? . .
C(39) C(36) 2.765(5) ? . .
C(39) C(37) 2.407(5) ? . .
C(39) C(41) 2.405(6) ? . .
C(40) Cl(4) 3.180(4) ? . 2_665
C(40) C(9) 3.589(5) ? . .
C(40) C(36) 2.410(5) ? . .
C(40) C(37) 2.794(6) ? . .
C(40) C(38) 2.406(8) ? . .
C(40) C(42) 2.608(6) ? . .
C(41) Cl(4) 3.476(3) ? . 2_665
C(41) C(1) 3.589(5) ? . .
C(41) C(9) 2.426(4) ? . .
C(41) C(10) 2.806(4) ? . .
C(41) C(35) 2.443(4) ? . .
C(41) C(37) 2.413(6) ? . .
C(41) C(38) 2.774(7) ? . .
C(41) C(39) 2.405(6) ? . .
C(41) C(43) 2.437(6) ? . .
C(41) C(44) 3.599(7) ? . .
C(41) C(48) 2.828(5) ? . .
C(42) N(1) 3.372(4) ? . .
C(42) N(2) 3.446(4) ? . .
C(42) C(1) 2.595(4) ? . .
C(42) C(10) 2.425(4) ? . .
C(42) C(35) 2.577(5) ? . .
C(42) C(36) 2.429(6) ? . .
C(42) C(40) 2.608(6) ? . .
C(42) C(44) 2.603(6) ? . .
C(42) C(48) 2.418(4) ? . .
C(43) C(9) 2.441(4) ? . .
C(43) C(10) 2.824(4) ? . .
C(43) C(35) 2.443(6) ? . .
C(43) C(36) 2.808(6) ? . .
C(43) C(41) 2.437(6) ? . .
C(43) C(45) 2.401(6) ? . .
C(43) C(46) 2.778(5) ? . .
C(43) C(47) 2.430(5) ? . .
C(44) C(41) 3.599(7) ? . .
C(44) C(42) 2.603(6) ? . .
C(44) C(46) 2.406(6) ? . .
C(44) C(47) 2.803(6) ? . .
C(44) C(48) 2.399(6) ? . .
C(45) N(4) 3.542(5) ? . 2_665
C(45) C(43) 2.401(6) ? . .
C(45) C(47) 2.406(7) ? . .
C(45) C(48) 2.753(7) ? . .
C(46) C(43) 2.778(5) ? . .
C(46) C(44) 2.406(6) ? . .
C(46) C(47) 3.298(6) ? . 2_665
C(46) C(48) 2.392(6) ? . .
C(47) C(34) 2.936(6) ? . .
C(47) C(35) 2.610(5) ? . .
C(47) C(43) 2.430(5) ? . .
C(47) C(44) 2.803(6) ? . .
C(47) C(45) 2.406(7) ? . .
C(47) C(46) 3.298(6) ? . 2_665
C(47) C(47) 3.406(4) ? . 2_665
C(48) C(9) 2.784(4) ? . .
C(48) C(10) 2.464(4) ? . .
C(48) C(23) 3.555(4) ? . .
C(48) C(33) 3.533(6) ? . .
C(48) C(34) 2.501(6) ? . .
C(48) C(36) 2.465(5) ? . .
C(48) C(41) 2.828(5) ? . .
C(48) C(42) 2.418(4) ? . .
C(48) C(44) 2.399(6) ? . .
C(48) C(45) 2.753(7) ? . .
C(48) C(46) 2.392(6) ? . .
C(49) N(2) 3.132(5) ? . 1_654
C(50) N(4) 3.445(7) ? . .
C(50) C(25) 3.489(6) ? . .
Cl(1) H(6) 3.574 ? . 1_554
Cl(1) H(27) 3.435 ? . 1_654
Cl(1) H(28) 3.113 ? . 2_665
Cl(1) H(33) 2.268 ? . .
Cl(2) H(5) 3.557 ? . 1_554
Cl(2) H(7) 2.678 ? . 1_554
Cl(2) H(8) 2.924 ? . 1_654
Cl(2) H(9) 2.935 ? . 1_654
Cl(2) H(10) 3.277 ? . 2_655
Cl(2) H(15) 3.268 ? . 1_554
Cl(2) H(33) 2.287 ? . .
Cl(3) H(1) 3.292 ? . 1_554
Cl(3) H(4) 3.111 ? . 1_654
Cl(3) H(7) 3.374 ? . 1_554
Cl(3) H(10) 3.213 ? . 2_655
Cl(3) H(13) 3.161 ? . 2_755
Cl(3) H(20) 3.397 ? . .
Cl(3) H(33) 2.291 ? . .
Cl(4) H(3) 2.975 ? . 1_654
Cl(4) H(27) 3.188 ? . 2_665
Cl(4) H(32) 3.315 ? . .
Cl(4) H(34) 2.255 ? . .
Cl(5) H(15) 3.466 ? . .
Cl(5) H(17) 3.580 ? . 2_755
Cl(5) H(23) 3.053 ? . .
Cl(5) H(32) 3.394 ? . .
Cl(5) H(34) 2.255 ? . .
Cl(6) H(3) 3.413 ? . 1_654
Cl(6) H(4) 3.095 ? . 1_654
Cl(6) H(23) 3.112 ? . 2_755
Cl(6) H(34) 2.320 ? . .
N(1) H(1) 2.845 ? . .
N(1) H(5) 2.005 ? . .
N(1) H(6) 2.006 ? . .
N(1) H(7) 2.004 ? . .
N(1) H(11) 2.848 ? . 2_656
N(1) H(12) 3.464 ? . 2_656
N(1) H(28) 3.230 ? . .
N(2) H(4) 2.866 ? . .
N(2) H(8) 3.135 ? . .
N(2) H(12) 2.736 ? . 2_656
N(2) H(13) 3.427 ? . 2_656
N(2) H(28) 3.333 ? . .
N(2) H(33) 2.130 ? . 1_456
N(3) H(17) 2.898 ? . .
N(3) H(21) 2.009 ? . .
N(3) H(22) 2.009 ? . .
N(3) H(23) 2.010 ? . .
N(3) H(34) 3.341 ? . .
N(4) H(2) 2.768 ? . 1_554
N(4) H(17) 3.494 ? . 2_655
N(4) H(20) 2.853 ? . .
N(4) H(22) 3.547 ? . 2_655
N(4) H(29) 3.573 ? . 2_665
N(4) H(30) 2.835 ? . 2_665
N(4) H(34) 2.542 ? . .
C(1) H(5) 2.606 ? . .
C(1) H(6) 3.148 ? . .
C(1) H(7) 3.133 ? . .
C(1) H(8) 3.301 ? . .
C(1) H(11) 3.368 ? . 2_656
C(1) H(12) 3.193 ? . 2_656
C(1) H(28) 2.634 ? . .
C(1) H(33) 3.193 ? . 1_456
C(2) H(1) 2.101 ? . .
C(2) H(2) 3.356 ? . .
C(2) H(4) 3.406 ? . .
C(2) H(5) 3.312 ? . .
C(2) H(6) 2.784 ? . .
C(2) H(7) 2.807 ? . .
C(2) H(11) 2.993 ? . 2_656
C(2) H(12) 3.153 ? . 2_656
C(3) H(2) 2.135 ? . .
C(3) H(3) 3.370 ? . .
C(3) H(6) 3.149 ? . .
C(3) H(6) 3.546 ? . 2_666
C(3) H(7) 3.176 ? . .
C(3) H(11) 3.429 ? . 2_656
C(3) H(20) 2.992 ? . 1_556
C(3) H(29) 3.599 ? . 2_666
C(4) H(1) 2.084 ? . .
C(4) H(3) 2.127 ? . .
C(4) H(4) 3.417 ? . .
C(4) H(20) 2.945 ? . 1_556
C(4) H(22) 3.235 ? . 2_656
C(4) H(26) 3.349 ? . 2_566
C(4) H(27) 3.573 ? . 2_566
C(4) H(30) 3.272 ? . 2_666
C(5) H(1) 3.324 ? . .
C(5) H(2) 2.147 ? . .
C(5) H(4) 2.161 ? . .
C(5) H(17) 3.386 ? . 2_656
C(5) H(22) 2.903 ? . 2_656
C(5) H(26) 3.440 ? . 2_566
C(5) H(27) 2.896 ? . 2_566
C(6) H(2) 3.402 ? . .
C(6) H(3) 2.119 ? . .
C(6) H(12) 3.117 ? . 2_656
C(6) H(13) 3.282 ? . 2_656
C(6) H(22) 3.505 ? . 2_656
C(6) H(27) 2.988 ? . 2_566
C(6) H(33) 3.360 ? . 1_456
C(7) H(1) 3.345 ? . .
C(7) H(3) 3.342 ? . .
C(7) H(4) 2.170 ? . .
C(7) H(11) 3.584 ? . 2_656
C(7) H(12) 2.668 ? . 2_656
C(7) H(13) 3.538 ? . 2_656
C(7) H(33) 3.007 ? . 1_456
C(8) H(1) 2.997 ? . .
C(8) H(11) 3.160 ? . 2_656
C(8) H(16) 3.276 ? . .
C(8) H(28) 3.590 ? . .
C(9) H(5) 2.555 ? . .
C(9) H(8) 2.860 ? . .
C(9) H(16) 3.185 ? . .
C(9) H(28) 2.132 ? . .
C(10) H(5) 3.112 ? . .
C(10) H(8) 2.582 ? . .
C(10) H(16) 2.583 ? . .
C(10) H(28) 3.278 ? . .
C(11) H(8) 2.709 ? . .
C(11) H(16) 2.726 ? . .
C(11) H(21) 3.322 ? . .
C(12) H(8) 2.134 ? . .
C(12) H(9) 3.305 ? . .
C(12) H(11) 3.423 ? . .
C(12) H(12) 3.357 ? . .
C(12) H(12) 3.389 ? . 2_656
C(12) H(19) 3.182 ? . 2_655
C(12) H(21) 3.377 ? . .
C(13) H(9) 2.027 ? . .
C(13) H(10) 3.368 ? . .
C(13) H(19) 2.923 ? . 2_655
C(13) H(33) 3.558 ? . 1_456
C(14) H(8) 2.078 ? . .
C(14) H(10) 2.145 ? . .
C(14) H(10) 3.362 ? . 2_556
C(14) H(11) 3.347 ? . .
C(14) H(13) 3.428 ? . 2_656
C(14) H(14) 3.209 ? . 1_455
C(14) H(19) 2.708 ? . 2_655
C(15) H(8) 3.353 ? . .
C(15) H(9) 2.072 ? . .
C(15) H(9) 3.356 ? . 2_556
C(15) H(11) 2.076 ? . .
C(15) H(14) 3.447 ? . 1_455
C(15) H(19) 2.746 ? . 2_655
C(16) H(7) 3.538 ? . 2_656
C(16) H(9) 3.254 ? . .
C(16) H(10) 2.079 ? . .
C(16) H(12) 2.652 ? . .
C(16) H(19) 2.975 ? . 2_655
C(16) H(20) 3.501 ? . 2_655
C(17) H(8) 3.387 ? . .
C(17) H(10) 3.374 ? . .
C(17) H(11) 2.153 ? . .
C(17) H(12) 2.081 ? . .
C(17) H(19) 3.194 ? . 2_655
C(17) H(21) 3.177 ? . .
C(18) H(11) 2.684 ? . .
C(18) H(13) 2.699 ? . .
C(18) H(21) 2.913 ? . .
C(18) H(23) 3.592 ? . .
C(19) H(12) 2.085 ? . .
C(19) H(13) 2.188 ? . .
C(19) H(14) 3.414 ? . .
C(19) H(16) 3.389 ? . .
C(19) H(21) 2.852 ? . .
C(19) H(23) 3.237 ? . .
C(20) H(12) 2.645 ? . .
C(20) H(14) 2.119 ? . .
C(20) H(15) 3.298 ? . .
C(20) H(21) 3.523 ? . .
C(20) H(23) 3.211 ? . .
C(21) H(9) 3.221 ? . 1_655
C(21) H(10) 3.493 ? . 2_656
C(21) H(13) 2.114 ? . .
C(21) H(15) 2.102 ? . .
C(21) H(16) 3.356 ? . .
C(21) H(19) 3.528 ? . 2_755
C(22) H(9) 3.458 ? . 1_655
C(22) H(13) 3.392 ? . .
C(22) H(14) 2.180 ? . .
C(22) H(16) 2.076 ? . .
C(23) H(5) 3.224 ? . .
C(23) H(7) 3.577 ? . .
C(23) H(14) 3.397 ? . .
C(23) H(15) 2.047 ? . .
C(24) H(11) 3.390 ? . 2_656
C(24) H(12) 3.360 ? . .
C(24) H(13) 3.459 ? . .
C(24) H(15) 3.328 ? . .
C(24) H(16) 2.135 ? . .
C(24) H(21) 3.073 ? . .
C(25) H(21) 2.628 ? . .
C(25) H(22) 3.207 ? . .
C(25) H(23) 3.043 ? . .
C(25) H(30) 3.456 ? . 2_665
C(25) H(34) 2.735 ? . .
C(26) H(17) 2.191 ? . .
C(26) H(18) 3.255 ? . .
C(26) H(20) 3.421 ? . .
C(26) H(21) 3.292 ? . .
C(26) H(22) 2.732 ? . .
C(26) H(23) 2.876 ? . .
C(26) H(34) 3.503 ? . .
C(27) H(3) 3.564 ? . 2_656
C(27) H(18) 2.050 ? . .
C(27) H(19) 3.342 ? . .
C(27) H(22) 3.030 ? . .
C(27) H(23) 3.327 ? . .
C(28) H(14) 3.222 ? . 2_755
C(28) H(17) 2.172 ? . .
C(28) H(19) 2.089 ? . .
C(28) H(20) 3.410 ? . .
C(28) H(24) 3.147 ? . 2_655
C(29) H(14) 2.841 ? . 2_755
C(29) H(17) 3.432 ? . .
C(29) H(18) 2.061 ? . .
C(29) H(20) 2.152 ? . .
C(29) H(21) 3.319 ? . 2_655
C(29) H(22) 3.485 ? . 2_655
C(30) H(2) 3.465 ? . 1_554
C(30) H(18) 3.297 ? . .
C(30) H(19) 2.070 ? . .
C(30) H(21) 3.385 ? . 2_655
C(30) H(22) 2.903 ? . 2_655
C(31) H(2) 3.414 ? . 1_554
C(31) H(17) 3.457 ? . .
C(31) H(19) 3.292 ? . .
C(31) H(20) 2.172 ? . .
C(31) H(22) 3.131 ? . 2_655
C(31) H(34) 3.038 ? . .
C(32) H(3) 3.534 ? . 2_656
C(32) H(17) 3.017 ? . .
C(33) H(18) 3.569 ? . 2_655
C(33) H(21) 2.595 ? . .
C(33) H(23) 3.464 ? . .
C(33) H(24) 2.920 ? . .
C(33) H(30) 3.330 ? . 2_665
C(33) H(32) 2.965 ? . .
C(33) H(34) 3.220 ? . .
C(34) H(16) 3.323 ? . .
C(34) H(21) 3.110 ? . .
C(34) H(24) 2.612 ? . .
C(34) H(32) 2.623 ? . .
C(35) H(8) 3.369 ? . .
C(35) H(16) 2.967 ? . .
C(35) H(24) 2.833 ? . .
C(35) H(28) 3.595 ? . .
C(35) H(31) 3.588 ? . 2_665
C(35) H(32) 2.869 ? . .
C(36) H(8) 3.125 ? . .
C(36) H(24) 2.074 ? . .
C(36) H(25) 3.381 ? . .
C(36) H(27) 3.373 ? . .
C(36) H(28) 3.324 ? . .
C(36) H(31) 3.179 ? . 2_665
C(37) H(8) 3.592 ? . .
C(37) H(18) 3.032 ? . 2_655
C(37) H(25) 2.157 ? . .
C(37) H(26) 3.394 ? . .
C(37) H(31) 3.039 ? . 2_665
C(38) H(15) 3.595 ? . 1_455
C(38) H(24) 2.091 ? . .
C(38) H(25) 3.567 ? . 2_565
C(38) H(26) 2.137 ? . .
C(38) H(27) 3.366 ? . .
C(38) H(31) 3.583 ? . 1_455
C(39) H(24) 3.311 ? . .
C(39) H(25) 2.137 ? . .
C(39) H(27) 2.138 ? . .
C(40) H(3) 3.560 ? . 2_566
C(40) H(25) 3.392 ? . .
C(40) H(26) 2.155 ? . .
C(40) H(28) 2.786 ? . .
C(41) H(8) 3.333 ? . .
C(41) H(24) 3.318 ? . .
C(41) H(26) 3.394 ? . .
C(41) H(27) 2.135 ? . .
C(41) H(28) 2.148 ? . .
C(42) H(5) 3.064 ? . .
C(42) H(27) 2.863 ? . .
C(42) H(29) 2.841 ? . .
C(43) H(5) 2.855 ? . .
C(43) H(16) 3.329 ? . .
C(43) H(28) 2.128 ? . .
C(43) H(29) 2.089 ? . .
C(43) H(30) 3.229 ? . .
C(43) H(32) 3.419 ? . .
C(44) H(2) 3.259 ? . 2_666
C(44) H(5) 3.145 ? . .
C(44) H(28) 2.763 ? . .
C(44) H(30) 2.013 ? . .
C(44) H(31) 3.390 ? . .
C(44) H(34) 3.329 ? . 2_665
C(45) H(2) 2.937 ? . 2_666
C(45) H(26) 3.201 ? . 1_655
C(45) H(29) 2.094 ? . .
C(45) H(31) 2.133 ? . .
C(45) H(32) 3.397 ? . .
C(45) H(32) 3.345 ? . 2_665
C(45) H(34) 3.587 ? . 2_665
C(46) H(16) 3.587 ? . .
C(46) H(25) 3.397 ? . 1_655
C(46) H(26) 3.322 ? . 1_655
C(46) H(29) 3.317 ? . .
C(46) H(30) 1.994 ? . .
C(46) H(32) 2.169 ? . .
C(46) H(32) 3.274 ? . 2_665
C(47) H(16) 2.842 ? . .
C(47) H(30) 3.233 ? . .
C(47) H(31) 2.154 ? . .
C(47) H(31) 3.431 ? . 2_665
C(48) H(5) 3.352 ? . .
C(48) H(16) 2.691 ? . .
C(48) H(28) 3.304 ? . .
C(48) H(29) 3.316 ? . .
C(48) H(31) 3.384 ? . .
C(48) H(31) 3.350 ? . 2_665
C(48) H(32) 2.167 ? . .
C(49) H(4) 3.443 ? . 1_654
C(49) H(7) 3.358 ? . 1_554
C(49) H(8) 3.459 ? . 1_654
C(50) H(32) 3.380 ? . .
H(1) Cl(3) 3.292 ? . 1_556
H(1) N(1) 2.845 ? . .
H(1) C(2) 2.101 ? . .
H(1) C(4) 2.084 ? . .
H(1) C(5) 3.324 ? . .
H(1) C(7) 3.345 ? . .
H(1) C(8) 2.997 ? . .
H(1) H(2) 2.439 ? . .
H(1) H(6) 2.821 ? . .
H(1) H(6) 3.056 ? . 2_666
H(1) H(7) 2.841 ? . .
H(1) H(11) 3.572 ? . 2_656
H(1) H(20) 2.934 ? . 1_556
H(1) H(29) 2.954 ? . 2_666
H(2) N(4) 2.768 ? . 1_556
H(2) C(2) 3.356 ? . .
H(2) C(3) 2.135 ? . .
H(2) C(5) 2.147 ? . .
H(2) C(6) 3.402 ? . .
H(2) C(30) 3.465 ? . 1_556
H(2) C(31) 3.414 ? . 1_556
H(2) C(44) 3.259 ? . 2_666
H(2) C(45) 2.937 ? . 2_666
H(2) H(1) 2.439 ? . .
H(2) H(3) 2.445 ? . .
H(2) H(20) 2.833 ? . 1_556
H(2) H(22) 3.389 ? . 2_656
H(2) H(26) 3.135 ? . 2_566
H(2) H(29) 2.887 ? . 2_666
H(2) H(30) 2.263 ? . 2_666
H(3) Cl(4) 2.975 ? . 1_456
H(3) Cl(6) 3.413 ? . 1_456
H(3) C(3) 3.370 ? . .
H(3) C(4) 2.127 ? . .
H(3) C(6) 2.119 ? . .
H(3) C(7) 3.342 ? . .
H(3) C(27) 3.564 ? . 2_656
H(3) C(32) 3.534 ? . 2_656
H(3) C(40) 3.560 ? . 2_566
H(3) H(2) 2.445 ? . .
H(3) H(4) 2.468 ? . .
H(3) H(17) 2.496 ? . 2_656
H(3) H(22) 2.818 ? . 2_656
H(3) H(23) 3.384 ? . 2_656
H(3) H(26) 3.290 ? . 2_566
H(3) H(27) 2.945 ? . 2_566
H(4) Cl(3) 3.111 ? . 1_456
H(4) Cl(6) 3.095 ? . 1_456
H(4) N(2) 2.866 ? . .
H(4) C(2) 3.406 ? . .
H(4) C(4) 3.417 ? . .
H(4) C(5) 2.161 ? . .
H(4) C(7) 2.170 ? . .
H(4) C(49) 3.443 ? . 1_456
H(4) H(3) 2.468 ? . .
H(4) H(12) 3.443 ? . 2_656
H(4) H(13) 2.768 ? . 2_656
H(4) H(27) 3.127 ? . 2_566
H(4) H(33) 2.949 ? . 1_456
H(5) Cl(2) 3.557 ? . 1_556
H(5) N(1) 2.005 ? . .
H(5) C(1) 2.606 ? . .
H(5) C(2) 3.312 ? . .
H(5) C(9) 2.555 ? . .
H(5) C(10) 3.112 ? . .
H(5) C(23) 3.224 ? . .
H(5) C(42) 3.064 ? . .
H(5) C(43) 2.855 ? . .
H(5) C(44) 3.145 ? . .
H(5) C(48) 3.352 ? . .
H(5) H(6) 1.633 ? . .
H(5) H(7) 1.633 ? . .
H(5) H(16) 2.501 ? . .
H(5) H(28) 3.223 ? . .
H(5) H(29) 3.404 ? . .
H(6) Cl(1) 3.574 ? . 1_556
H(6) N(1) 2.006 ? . .
H(6) C(1) 3.148 ? . .
H(6) C(2) 2.784 ? . .
H(6) C(3) 3.149 ? . .
H(6) C(3) 3.546 ? . 2_666
H(6) H(1) 2.821 ? . .
H(6) H(1) 3.056 ? . 2_666
H(6) H(5) 1.633 ? . .
H(6) H(6) 2.930 ? . 2_666
H(6) H(7) 1.633 ? . .
H(7) Cl(2) 2.678 ? . 1_556
H(7) Cl(3) 3.374 ? . 1_556
H(7) N(1) 2.004 ? . .
H(7) C(1) 3.133 ? . .
H(7) C(2) 2.807 ? . .
H(7) C(3) 3.176 ? . .
H(7) C(16) 3.538 ? . 2_656
H(7) C(23) 3.577 ? . .
H(7) C(49) 3.358 ? . 1_556
H(7) H(1) 2.841 ? . .
H(7) H(5) 1.633 ? . .
H(7) H(6) 1.633 ? . .
H(7) H(10) 3.431 ? . 2_656
H(7) H(11) 2.600 ? . 2_656
H(7) H(16) 3.263 ? . .
H(8) Cl(2) 2.924 ? . 1_456
H(8) N(2) 3.135 ? . .
H(8) C(1) 3.301 ? . .
H(8) C(9) 2.860 ? . .
H(8) C(10) 2.582 ? . .
H(8) C(11) 2.709 ? . .
H(8) C(12) 2.134 ? . .
H(8) C(14) 2.078 ? . .
H(8) C(15) 3.353 ? . .
H(8) C(17) 3.387 ? . .
H(8) C(35) 3.369 ? . .
H(8) C(36) 3.125 ? . .
H(8) C(37) 3.592 ? . .
H(8) C(41) 3.333 ? . .
H(8) C(49) 3.459 ? . 1_456
H(8) H(9) 2.352 ? . .
H(8) H(19) 3.505 ? . 2_655
H(8) H(33) 2.941 ? . 1_456
H(9) Cl(2) 2.935 ? . 1_456
H(9) C(12) 3.305 ? . .
H(9) C(13) 2.027 ? . .
H(9) C(15) 2.072 ? . .
H(9) C(15) 3.356 ? . 2_556
H(9) C(16) 3.254 ? . .
H(9) C(21) 3.221 ? . 1_455
H(9) C(22) 3.458 ? . 1_455
H(9) H(8) 2.352 ? . .
H(9) H(9) 3.339 ? . 2_556
H(9) H(10) 2.421 ? . .
H(9) H(10) 2.486 ? . 2_556
H(9) H(13) 3.505 ? . 2_656
H(9) H(14) 2.896 ? . 1_455
H(9) H(15) 3.317 ? . 1_455
H(9) H(19) 3.163 ? . 2_655
H(10) Cl(2) 3.277 ? . 2_655
H(10) Cl(3) 3.213 ? . 2_655
H(10) C(13) 3.368 ? . .
H(10) C(14) 2.145 ? . .
H(10) C(14) 3.362 ? . 2_556
H(10) C(16) 2.079 ? . .
H(10) C(17) 3.374 ? . .
H(10) C(21) 3.493 ? . 2_656
H(10) H(7) 3.431 ? . 2_656
H(10) H(9) 2.421 ? . .
H(10) H(9) 2.486 ? . 2_556
H(10) H(10) 3.597 ? . 2_556
H(10) H(11) 2.386 ? . .
H(10) H(14) 3.331 ? . 1_455
H(10) H(19) 3.266 ? . 2_655
H(11) N(1) 2.848 ? . 2_656
H(11) C(1) 3.368 ? . 2_656
H(11) C(2) 2.993 ? . 2_656
H(11) C(3) 3.429 ? . 2_656
H(11) C(7) 3.584 ? . 2_656
H(11) C(8) 3.160 ? . 2_656
H(11) C(12) 3.423 ? . .
H(11) C(14) 3.347 ? . .
H(11) C(15) 2.076 ? . .
H(11) C(17) 2.153 ? . .
H(11) C(18) 2.684 ? . .
H(11) C(24) 3.390 ? . 2_656
H(11) H(1) 3.572 ? . 2_656
H(11) H(7) 2.600 ? . 2_656
H(11) H(10) 2.386 ? . .
H(11) H(12) 2.458 ? . .
H(11) H(20) 3.414 ? . 2_655
H(12) N(1) 3.464 ? . 2_656
H(12) N(2) 2.736 ? . 2_656
H(12) C(1) 3.193 ? . 2_656
H(12) C(2) 3.153 ? . 2_656
H(12) C(6) 3.117 ? . 2_656
H(12) C(7) 2.668 ? . 2_656
H(12) C(12) 3.357 ? . .
H(12) C(12) 3.389 ? . 2_656
H(12) C(16) 2.652 ? . .
H(12) C(17) 2.081 ? . .
H(12) C(19) 2.085 ? . .
H(12) C(20) 2.645 ? . .
H(12) C(24) 3.360 ? . .
H(12) H(4) 3.443 ? . 2_656
H(12) H(11) 2.458 ? . .
H(12) H(13) 2.453 ? . .
H(12) H(21) 3.388 ? . .
H(13) Cl(3) 3.161 ? . 2_755
H(13) N(2) 3.427 ? . 2_656
H(13) C(6) 3.282 ? . 2_656
H(13) C(7) 3.538 ? . 2_656
H(13) C(14) 3.428 ? . 2_656
H(13) C(18) 2.699 ? . .
H(13) C(19) 2.188 ? . .
H(13) C(21) 2.114 ? . .
H(13) C(22) 3.392 ? . .
H(13) C(24) 3.459 ? . .
H(13) H(4) 2.768 ? . 2_656
H(13) H(9) 3.505 ? . 2_656
H(13) H(12) 2.453 ? . .
H(13) H(14) 2.435 ? . .
H(13) H(23) 3.444 ? . .
H(13) H(33) 3.264 ? . 2_755
H(14) C(14) 3.209 ? . 1_655
H(14) C(15) 3.447 ? . 1_655
H(14) C(19) 3.414 ? . .
H(14) C(20) 2.119 ? . .
H(14) C(22) 2.180 ? . .
H(14) C(23) 3.397 ? . .
H(14) C(28) 3.222 ? . 2_755
H(14) C(29) 2.841 ? . 2_755
H(14) H(9) 2.896 ? . 1_655
H(14) H(10) 3.331 ? . 1_655
H(14) H(13) 2.435 ? . .
H(14) H(15) 2.459 ? . .
H(14) H(18) 3.164 ? . 2_755
H(14) H(19) 2.487 ? . 2_755
H(15) Cl(2) 3.268 ? . 1_556
H(15) Cl(5) 3.466 ? . .
H(15) C(20) 3.298 ? . .
H(15) C(21) 2.102 ? . .
H(15) C(23) 2.047 ? . .
H(15) C(24) 3.328 ? . .
H(15) C(38) 3.595 ? . 1_655
H(15) H(9) 3.317 ? . 1_655
H(15) H(14) 2.459 ? . .
H(15) H(16) 2.362 ? . .
H(15) H(18) 3.057 ? . 2_755
H(15) H(25) 3.360 ? . 1_655
H(16) C(8) 3.276 ? . .
H(16) C(9) 3.185 ? . .
H(16) C(10) 2.583 ? . .
H(16) C(11) 2.726 ? . .
H(16) C(19) 3.389 ? . .
H(16) C(21) 3.356 ? . .
H(16) C(22) 2.076 ? . .
H(16) C(24) 2.135 ? . .
H(16) C(34) 3.323 ? . .
H(16) C(35) 2.967 ? . .
H(16) C(43) 3.329 ? . .
H(16) C(46) 3.587 ? . .
H(16) C(47) 2.842 ? . .
H(16) C(48) 2.691 ? . .
H(16) H(5) 2.501 ? . .
H(16) H(7) 3.263 ? . .
H(16) H(15) 2.362 ? . .
H(16) H(32) 3.037 ? . .
H(17) Cl(5) 3.580 ? . 2_755
H(17) N(3) 2.898 ? . .
H(17) N(4) 3.494 ? . 2_655
H(17) C(5) 3.386 ? . 2_656
H(17) C(26) 2.191 ? . .
H(17) C(28) 2.172 ? . .
H(17) C(29) 3.432 ? . .
H(17) C(31) 3.457 ? . .
H(17) C(32) 3.017 ? . .
H(17) H(3) 2.496 ? . 2_656
H(17) H(18) 2.443 ? . .
H(17) H(22) 2.644 ? . .
H(17) H(23) 3.048 ? . .
H(17) H(24) 3.500 ? . 2_655
H(18) C(26) 3.255 ? . .
H(18) C(27) 2.050 ? . .
H(18) C(29) 2.061 ? . .
H(18) C(30) 3.297 ? . .
H(18) C(33) 3.569 ? . 2_655
H(18) C(37) 3.032 ? . 2_655
H(18) H(14) 3.164 ? . 2_755
H(18) H(15) 3.057 ? . 2_755
H(18) H(17) 2.443 ? . .
H(18) H(19) 2.365 ? . .
H(18) H(24) 2.377 ? . 2_655
H(18) H(25) 3.544 ? . 2_655
H(19) C(12) 3.182 ? . 2_655
H(19) C(13) 2.923 ? . 2_655
H(19) C(14) 2.708 ? . 2_655
H(19) C(15) 2.746 ? . 2_655
H(19) C(16) 2.975 ? . 2_655
H(19) C(17) 3.194 ? . 2_655
H(19) C(21) 3.528 ? . 2_755
H(19) C(27) 3.342 ? . .
H(19) C(28) 2.089 ? . .
H(19) C(30) 2.070 ? . .
H(19) C(31) 3.292 ? . .
H(19) H(8) 3.505 ? . 2_655
H(19) H(9) 3.163 ? . 2_655
H(19) H(10) 3.266 ? . 2_655
H(19) H(14) 2.487 ? . 2_755
H(19) H(18) 2.365 ? . .
H(19) H(20) 2.436 ? . .
H(19) H(21) 3.431 ? . 2_655
H(20) Cl(3) 3.397 ? . .
H(20) N(4) 2.853 ? . .
H(20) C(3) 2.992 ? . 1_554
H(20) C(4) 2.945 ? . 1_554
H(20) C(16) 3.501 ? . 2_655
H(20) C(26) 3.421 ? . .
H(20) C(28) 3.410 ? . .
H(20) C(29) 2.152 ? . .
H(20) C(31) 2.172 ? . .
H(20) H(1) 2.934 ? . 1_554
H(20) H(2) 2.833 ? . 1_554
H(20) H(11) 3.414 ? . 2_655
H(20) H(19) 2.436 ? . .
H(20) H(21) 3.582 ? . 2_655
H(20) H(22) 2.938 ? . 2_655
H(21) N(3) 2.009 ? . .
H(21) C(11) 3.322 ? . .
H(21) C(12) 3.377 ? . .
H(21) C(17) 3.177 ? . .
H(21) C(18) 2.913 ? . .
H(21) C(19) 2.852 ? . .
H(21) C(20) 3.523 ? . .
H(21) C(24) 3.073 ? . .
H(21) C(25) 2.628 ? . .
H(21) C(26) 3.292 ? . .
H(21) C(29) 3.319 ? . 2_655
H(21) C(30) 3.385 ? . 2_655
H(21) C(33) 2.595 ? . .
H(21) C(34) 3.110 ? . .
H(21) H(12) 3.388 ? . .
H(21) H(19) 3.431 ? . 2_655
H(21) H(20) 3.582 ? . 2_655
H(21) H(22) 1.600 ? . .
H(21) H(23) 1.600 ? . .
H(22) N(3) 2.009 ? . .
H(22) N(4) 3.547 ? . 2_655
H(22) C(4) 3.235 ? . 2_656
H(22) C(5) 2.903 ? . 2_656
H(22) C(6) 3.505 ? . 2_656
H(22) C(25) 3.207 ? . .
H(22) C(26) 2.732 ? . .
H(22) C(27) 3.030 ? . .
H(22) C(29) 3.485 ? . 2_655
H(22) C(30) 2.903 ? . 2_655
H(22) C(31) 3.131 ? . 2_655
H(22) H(2) 3.389 ? . 2_656
H(22) H(3) 2.818 ? . 2_656
H(22) H(17) 2.644 ? . .
H(22) H(20) 2.938 ? . 2_655
H(22) H(21) 1.600 ? . .
H(22) H(23) 1.600 ? . .
H(23) Cl(5) 3.053 ? . .
H(23) Cl(6) 3.112 ? . 2_755
H(23) N(3) 2.010 ? . .
H(23) C(18) 3.592 ? . .
H(23) C(19) 3.237 ? . .
H(23) C(20) 3.211 ? . .
H(23) C(25) 3.043 ? . .
H(23) C(26) 2.876 ? . .
H(23) C(27) 3.327 ? . .
H(23) C(33) 3.464 ? . .
H(23) H(3) 3.384 ? . 2_656
H(23) H(13) 3.444 ? . .
H(23) H(17) 3.048 ? . .
H(23) H(21) 1.600 ? . .
H(23) H(22) 1.600 ? . .
H(24) C(28) 3.147 ? . 2_655
H(24) C(33) 2.920 ? . .
H(24) C(34) 2.612 ? . .
H(24) C(35) 2.833 ? . .
H(24) C(36) 2.074 ? . .
H(24) C(38) 2.091 ? . .
H(24) C(39) 3.311 ? . .
H(24) C(41) 3.318 ? . .
H(24) H(17) 3.500 ? . 2_655
H(24) H(18) 2.377 ? . 2_655
H(24) H(25) 2.447 ? . .
H(24) H(30) 3.487 ? . 2_665
H(24) H(31) 3.092 ? . 2_665
H(25) C(36) 3.381 ? . .
H(25) C(37) 2.157 ? . .
H(25) C(38) 3.567 ? . 2_565
H(25) C(39) 2.137 ? . .
H(25) C(40) 3.392 ? . .
H(25) C(46) 3.397 ? . 1_455
H(25) H(15) 3.360 ? . 1_455
H(25) H(18) 3.544 ? . 2_655
H(25) H(24) 2.447 ? . .
H(25) H(25) 3.484 ? . 2_565
H(25) H(26) 2.457 ? . .
H(25) H(31) 2.752 ? . 1_455
H(26) C(4) 3.349 ? . 2_566
H(26) C(5) 3.440 ? . 2_566
H(26) C(37) 3.394 ? . .
H(26) C(38) 2.137 ? . .
H(26) C(40) 2.155 ? . .
H(26) C(41) 3.394 ? . .
H(26) C(45) 3.201 ? . 1_455
H(26) C(46) 3.322 ? . 1_455
H(26) H(2) 3.135 ? . 2_566
H(26) H(3) 3.290 ? . 2_566
H(26) H(25) 2.457 ? . .
H(26) H(27) 2.473 ? . .
H(26) H(30) 2.957 ? . 1_455
H(26) H(31) 3.141 ? . 1_455
H(27) Cl(1) 3.435 ? . 1_456
H(27) Cl(4) 3.188 ? . 2_665
H(27) C(4) 3.573 ? . 2_566
H(27) C(5) 2.896 ? . 2_566
H(27) C(6) 2.988 ? . 2_566
H(27) C(36) 3.373 ? . .
H(27) C(38) 3.366 ? . .
H(27) C(39) 2.138 ? . .
H(27) C(41) 2.135 ? . .
H(27) C(42) 2.863 ? . .
H(27) H(3) 2.945 ? . 2_566
H(27) H(4) 3.127 ? . 2_566
H(27) H(26) 2.473 ? . .
H(27) H(28) 2.645 ? . .
H(28) Cl(1) 3.113 ? . 2_665
H(28) N(1) 3.230 ? . .
H(28) N(2) 3.333 ? . .
H(28) C(1) 2.634 ? . .
H(28) C(8) 3.590 ? . .
H(28) C(9) 2.132 ? . .
H(28) C(10) 3.278 ? . .
H(28) C(35) 3.595 ? . .
H(28) C(36) 3.324 ? . .
H(28) C(40) 2.786 ? . .
H(28) C(41) 2.148 ? . .
H(28) C(43) 2.128 ? . .
H(28) C(44) 2.763 ? . .
H(28) C(48) 3.304 ? . .
H(28) H(5) 3.223 ? . .
H(28) H(27) 2.645 ? . .
H(28) H(29) 2.623 ? . .
H(29) N(4) 3.573 ? . 2_665
H(29) C(3) 3.599 ? . 2_666
H(29) C(42) 2.841 ? . .
H(29) C(43) 2.089 ? . .
H(29) C(45) 2.094 ? . .
H(29) C(46) 3.317 ? . .
H(29) C(48) 3.316 ? . .
H(29) H(1) 2.954 ? . 2_666
H(29) H(2) 2.887 ? . 2_666
H(29) H(5) 3.404 ? . .
H(29) H(28) 2.623 ? . .
H(29) H(30) 2.359 ? . .
H(29) H(34) 3.042 ? . 2_665
H(30) N(4) 2.835 ? . 2_665
H(30) C(4) 3.272 ? . 2_666
H(30) C(25) 3.456 ? . 2_665
H(30) C(33) 3.330 ? . 2_665
H(30) C(43) 3.229 ? . .
H(30) C(44) 2.013 ? . .
H(30) C(46) 1.994 ? . .
H(30) C(47) 3.233 ? . .
H(30) H(2) 2.263 ? . 2_666
H(30) H(24) 3.487 ? . 2_665
H(30) H(26) 2.957 ? . 1_655
H(30) H(29) 2.359 ? . .
H(30) H(31) 2.370 ? . .
H(30) H(32) 3.589 ? . 2_665
H(30) H(34) 3.486 ? . 2_665
H(31) C(35) 3.588 ? . 2_665
H(31) C(36) 3.179 ? . 2_665
H(31) C(37) 3.039 ? . 2_665
H(31) C(38) 3.583 ? . 1_655
H(31) C(44) 3.390 ? . .
H(31) C(45) 2.133 ? . .
H(31) C(47) 2.154 ? . .
H(31) C(47) 3.431 ? . 2_665
H(31) C(48) 3.384 ? . .
H(31) C(48) 3.350 ? . 2_665
H(31) H(24) 3.092 ? . 2_665
H(31) H(25) 2.752 ? . 1_655
H(31) H(26) 3.141 ? . 1_655
H(31) H(30) 2.370 ? . .
H(31) H(32) 2.497 ? . .
H(31) H(32) 3.574 ? . 2_665
H(32) Cl(4) 3.315 ? . .
H(32) Cl(5) 3.394 ? . .
H(32) C(33) 2.965 ? . .
H(32) C(34) 2.623 ? . .
H(32) C(35) 2.869 ? . .
H(32) C(43) 3.419 ? . .
H(32) C(45) 3.397 ? . .
H(32) C(45) 3.345 ? . 2_665
H(32) C(46) 2.169 ? . .
H(32) C(46) 3.274 ? . 2_665
H(32) C(48) 2.167 ? . .
H(32) C(50) 3.380 ? . .
H(32) H(16) 3.037 ? . .
H(32) H(30) 3.589 ? . 2_665
H(32) H(31) 2.497 ? . .
H(32) H(31) 3.574 ? . 2_665
H(32) H(34) 3.053 ? . .
H(33) Cl(1) 2.268 ? . .
H(33) Cl(2) 2.287 ? . .
H(33) Cl(3) 2.291 ? . .
H(33) N(2) 2.130 ? . 1_654
H(33) C(1) 3.193 ? . 1_654
H(33) C(6) 3.360 ? . 1_654
H(33) C(7) 3.007 ? . 1_654
H(33) C(13) 3.558 ? . 1_654
H(33) H(4) 2.949 ? . 1_654
H(33) H(8) 2.941 ? . 1_654
H(33) H(13) 3.264 ? . 2_755
H(34) Cl(4) 2.255 ? . .
H(34) Cl(5) 2.255 ? . .
H(34) Cl(6) 2.320 ? . .
H(34) N(3) 3.341 ? . .
H(34) N(4) 2.542 ? . .
H(34) C(25) 2.735 ? . .
H(34) C(26) 3.503 ? . .
H(34) C(31) 3.038 ? . .
H(34) C(33) 3.220 ? . .
H(34) C(44) 3.329 ? . 2_665
H(34) C(45) 3.587 ? . 2_665
H(34) H(29) 3.042 ? . 2_665
H(34) H(30) 3.486 ? . 2_665
H(34) H(32) 3.053 ? . .

loop_
_geom_torsion_atom_site_label_1
_geom_torsion_atom_site_label_2
_geom_torsion_atom_site_label_3
_geom_torsion_atom_site_label_4
_geom_torsion
_geom_torsion_publ_flag
_geom_torsion_site_symmetry_1
_geom_torsion_site_symmetry_2
_geom_torsion_site_symmetry_3
_geom_torsion_site_symmetry_4
C(1) N(1) C(2) C(3) 178.6(3) ? . . . .
C(1) N(1) C(2) C(7) -1.0(3) ? . . . .
C(2) N(1) C(1) N(2) 0.7(3) ? . . . .
C(2) N(1) C(1) C(9) 176.0(2) ? . . . .
C(8) N(1) C(1) N(2) -178.6(3) ? . . . .
C(8) N(1) C(1) C(9) -3.3(5) ? . . . .
C(8) N(1) C(2) C(3) -2.1(6) ? . . . .
C(8) N(1) C(2) C(7) 178.3(3) ? . . . .
C(1) N(2) C(7) C(2) -0.6(3) ? . . . .
C(1) N(2) C(7) C(6) 180.0(3) ? . . . .
C(7) N(2) C(1) N(1) -0.1(2) ? . . . .
C(7) N(2) C(1) C(9) -175.2(3) ? . . . .
C(25) N(3) C(26) C(27) 177.9(4) ? . . . .
C(25) N(3) C(26) C(31) -0.7(4) ? . . . .
C(26) N(3) C(25) N(4) 0.8(4) ? . . . .
C(26) N(3) C(25) C(33) -177.2(3) ? . . . .
C(32) N(3) C(25) N(4) 177.3(3) ? . . . .
C(32) N(3) C(25) C(33) -0.6(6) ? . . . .
C(32) N(3) C(26) C(27) 1.3(7) ? . . . .
C(32) N(3) C(26) C(31) -177.2(3) ? . . . .
C(25) N(4) C(31) C(26) 0.0(4) ? . . . .
C(25) N(4) C(31) C(30) -179.0(4) ? . . . .
C(31) N(4) C(25) N(3) -0.5(4) ? . . . .
C(31) N(4) C(25) C(33) 177.4(3) ? . . . .
N(1) C(1) C(9) C(10) 95.9(4) ? . . . .
N(1) C(1) C(9) C(42) -83.8(4) ? . . . .
N(2) C(1) C(9) C(10) -89.3(4) ? . . . .
N(2) C(1) C(9) C(42) 91.0(4) ? . . . .
N(1) C(2) C(3) C(4) -179.8(3) ? . . . .
N(1) C(2) C(7) N(2) 1.0(3) ? . . . .
N(1) C(2) C(7) C(6) -179.5(3) ? . . . .
C(3) C(2) C(7) N(2) -178.6(3) ? . . . .
C(3) C(2) C(7) C(6) 0.9(5) ? . . . .
C(7) C(2) C(3) C(4) -0.3(4) ? . . . .
C(2) C(3) C(4) C(5) -0.5(6) ? . . . .
C(3) C(4) C(5) C(6) 0.8(6) ? . . . .
C(4) C(5) C(6) C(7) -0.2(4) ? . . . .
C(5) C(6) C(7) N(2) 178.8(3) ? . . . .
C(5) C(6) C(7) C(2) -0.6(5) ? . . . .
C(1) C(9) C(10) C(11) 1.1(6) ? . . . .
C(1) C(9) C(10) C(35) -179.4(3) ? . . . .
C(1) C(9) C(42) C(41) -123.5(3) ? . . . .
C(1) C(9) C(42) C(43) 123.4(3) ? . . . .
C(10) C(9) C(42) C(41) 56.8(4) ? . . . .
C(10) C(9) C(42) C(43) -56.4(4) ? . . . .
C(42) C(9) C(10) C(11) -179.2(3) ? . . . .
C(42) C(9) C(10) C(35) 0.3(4) ? . . . .
C(9) C(10) C(11) C(12) 81.1(5) ? . . . .
C(9) C(10) C(11) C(24) -103.1(4) ? . . . .
C(9) C(10) C(35) C(34) -179.5(3) ? . . . .
C(9) C(10) C(35) C(36) -55.9(4) ? . . . .
C(9) C(10) C(35) C(48) 55.6(3) ? . . . .
C(11) C(10) C(35) C(34) 0.1(3) ? . . . .
C(11) C(10) C(35) C(36) 123.6(3) ? . . . .
C(11) C(10) C(35) C(48) -124.8(3) ? . . . .
C(35) C(10) C(11) C(12) -98.4(3) ? . . . .
C(35) C(10) C(11) C(24) 77.4(4) ? . . . .
C(10) C(11) C(12) C(13) -4.0(5) ? . . . .
C(10) C(11) C(12) C(17) 175.5(3) ? . . . .
C(10) C(11) C(24) C(19) -175.5(3) ? . . . .
C(10) C(11) C(24) C(23) 3.5(5) ? . . . .
C(12) C(11) C(24) C(19) 0.2(4) ? . . . .
C(12) C(11) C(24) C(23) 179.3(3) ? . . . .
C(24) C(11) C(12) C(13) -179.7(3) ? . . . .
C(24) C(11) C(12) C(17) -0.3(5) ? . . . .
C(11) C(12) C(13) C(14) -179.7(4) ? . . . .
C(11) C(12) C(17) C(16) 179.9(2) ? . . . .
C(11) C(12) C(17) C(18) 0.3(5) ? . . . .
C(13) C(12) C(17) C(16) -0.6(5) ? . . . .
C(13) C(12) C(17) C(18) 179.8(3) ? . . . .
C(17) C(12) C(13) C(14) 0.8(5) ? . . . .
C(12) C(13) C(14) C(15) -0.6(6) ? . . . .
C(13) C(14) C(15) C(16) 0.2(6) ? . . . .
C(14) C(15) C(16) C(17) -0.0(6) ? . . . .
C(15) C(16) C(17) C(12) 0.2(5) ? . . . .
C(15) C(16) C(17) C(18) 179.8(4) ? . . . .
C(12) C(17) C(18) C(19) -0.4(6) ? . . . .
C(16) C(17) C(18) C(19) -179.9(3) ? . . . .
C(17) C(18) C(19) C(20) -178.4(4) ? . . . .
C(17) C(18) C(19) C(24) 0.3(6) ? . . . .
C(18) C(19) C(20) C(21) 178.6(4) ? . . . .
C(18) C(19) C(24) C(11) -0.3(5) ? . . . .
C(18) C(19) C(24) C(23) -179.4(3) ? . . . .
C(20) C(19) C(24) C(11) 178.5(3) ? . . . .
C(20) C(19) C(24) C(23) -0.6(5) ? . . . .
C(24) C(19) C(20) C(21) -0.1(5) ? . . . .
C(19) C(20) C(21) C(22) 1.2(7) ? . . . .
C(20) C(21) C(22) C(23) -1.6(7) ? . . . .
C(21) C(22) C(23) C(24) 0.8(7) ? . . . .
C(22) C(23) C(24) C(11) -178.8(4) ? . . . .
C(22) C(23) C(24) C(19) 0.3(6) ? . . . .
N(3) C(25) C(33) C(34) 73(9) ? . . . .
N(4) C(25) C(33) C(34) -105(9) ? . . . .
N(3) C(26) C(27) C(28) -179.0(4) ? . . . .
N(3) C(26) C(31) N(4) 0.4(4) ? . . . .
N(3) C(26) C(31) C(30) 179.6(3) ? . . . .
C(27) C(26) C(31) N(4) -178.3(3) ? . . . .
C(27) C(26) C(31) C(30) 0.9(6) ? . . . .
C(31) C(26) C(27) C(28) -0.6(6) ? . . . .
C(26) C(27) C(28) C(29) -0.4(7) ? . . . .
C(27) C(28) C(29) C(30) 1.2(8) ? . . . .
C(28) C(29) C(30) C(31) -0.9(7) ? . . . .
C(29) C(30) C(31) N(4) 178.9(4) ? . . . .
C(29) C(30) C(31) C(26) -0.0(5) ? . . . .
C(25) C(33) C(34) C(35) 119(8) ? . . . .
C(33) C(34) C(35) C(10) 164(3) ? . . . .
C(33) C(34) C(35) C(36) 44(4) ? . . . .
C(33) C(34) C(35) C(48) -76(4) ? . . . .
C(10) C(35) C(36) C(37) -126.4(3) ? . . . .
C(10) C(35) C(36) C(41) 54.2(3) ? . . . .
C(10) C(35) C(48) C(43) -57.2(3) ? . . . .
C(10) C(35) C(48) C(47) 121.8(3) ? . . . .
C(34) C(35) C(36) C(37) -1.1(4) ? . . . .
C(34) C(35) C(36) C(41) 179.4(2) ? . . . .
C(34) C(35) C(48) C(43) 177.1(3) ? . . . .
C(34) C(35) C(48) C(47) -3.8(4) ? . . . .
C(36) C(35) C(48) C(43) 53.7(3) ? . . . .
C(36) C(35) C(48) C(47) -127.2(3) ? . . . .
C(48) C(35) C(36) C(37) 123.2(3) ? . . . .
C(48) C(35) C(36) C(41) -56.3(3) ? . . . .
C(35) C(36) C(37) C(38) 179.7(3) ? . . . .
C(35) C(36) C(41) C(40) -178.8(3) ? . . . .
C(35) C(36) C(41) C(42) 2.3(3) ? . . . .
C(37) C(36) C(41) C(40) 1.7(5) ? . . . .
C(37) C(36) C(41) C(42) -177.2(3) ? . . . .
C(41) C(36) C(37) C(38) -0.9(5) ? . . . .
C(36) C(37) C(38) C(39) -0.5(5) ? . . . .
C(37) C(38) C(39) C(40) 1.1(6) ? . . . .
C(38) C(39) C(40) C(41) -0.3(5) ? . . . .
C(39) C(40) C(41) C(36) -1.1(5) ? . . . .
C(39) C(40) C(41) C(42) 177.6(3) ? . . . .
C(36) C(41) C(42) C(9) -57.6(3) ? . . . .
C(36) C(41) C(42) C(43) 54.8(3) ? . . . .
C(40) C(41) C(42) C(9) 123.6(3) ? . . . .
C(40) C(41) C(42) C(43) -124.0(3) ? . . . .
C(9) C(42) C(43) C(44) -124.9(4) ? . . . .
C(9) C(42) C(43) C(48) 54.0(4) ? . . . .
C(41) C(42) C(43) C(44) 123.5(4) ? . . . .
C(41) C(42) C(43) C(48) -57.6(3) ? . . . .
C(42) C(43) C(44) C(45) 177.7(4) ? . . . .
C(42) C(43) C(48) C(35) 2.4(4) ? . . . .
C(42) C(43) C(48) C(47) -176.7(3) ? . . . .
C(44) C(43) C(48) C(35) -178.6(3) ? . . . .
C(44) C(43) C(48) C(47) 2.3(5) ? . . . .
C(48) C(43) C(44) C(45) -1.2(6) ? . . . .
C(43) C(44) C(45) C(46) -1.0(7) ? . . . .
C(44) C(45) C(46) C(47) 2.0(7) ? . . . .
C(45) C(46) C(47) C(48) -0.8(6) ? . . . .
C(46) C(47) C(48) C(35) 179.7(3) ? . . . .
C(46) C(47) C(48) C(43) -1.3(5) ? . . . .
